data_4107475
loop_
_publ_author_name
'Tsuyoshi Matsumoto'
'Yukiko Nakaya'
'Naohisa Itakura'
'Kazuyuki Tatsumi'

_publ_section_title
;
 A Functional Hydrogenase Model: Reversible Interconversion of H2 and H2O
 by a Hydroxo/Sulfido-Bridged Dinuclear Ruthenium-Germanium Complex
;
_journal_name_full 'Journal of the American Chemical Society'
_journal_page_first 2458
_journal_page_last 2459
_journal_paper_doi 10.1021/ja711325f
_journal_volume 130
_journal_year 2008
_chemical_formula_moiety '2(C52 H49 Ge P Ru S), C7 H8 '
_chemical_formula_sum 'C111 H114 Ge2 P2 Ru2 S2'
_chemical_formula_weight 1921.50
_space_group_IT_number 2
_symmetry_cell_setting triclinic
_symmetry_Int_Tables_number 2
_symmetry_space_group_name_Hall '-P 1'
_symmetry_space_group_name_H-M 'P -1'
_cell_angle_alpha 98.2174(16)
_cell_angle_beta 93.0858(17)
_cell_angle_gamma 114.7174(16)
_cell_formula_units_Z 1
_cell_length_a 10.8312(18)
_cell_length_b 11.2060(19)
_cell_length_c 20.876(3)
_cell_measurement_reflns_used 6871
_cell_measurement_temperature 123.1
_cell_measurement_theta_max 27.5
_cell_measurement_theta_min 3.0
_cell_volume 2259.8(6)
_computing_cell_refinement CrystalClear
_computing_data_collection CrystalClear
_computing_data_reduction CrystalStructure
_computing_publication_material 'CrystalStructure 3.8'
_computing_structure_refinement CRYSTALS
_computing_structure_solution SIR92
_diffrn_detector_area_resol_mean 7.31
_diffrn_measured_fraction_theta_full 0.991
_diffrn_measured_fraction_theta_max 0.991
_diffrn_measurement_device_type 'Rigaku Mercury'
_diffrn_measurement_method \w
_diffrn_radiation_type 'Mo K\a'
_diffrn_radiation_wavelength 0.71070
_diffrn_reflns_av_R_equivalents 0.030
_diffrn_reflns_limit_h_max 14
_diffrn_reflns_limit_h_min -14
_diffrn_reflns_limit_k_max 14
_diffrn_reflns_limit_k_min -14
_diffrn_reflns_limit_l_max 26
_diffrn_reflns_limit_l_min -27
_diffrn_reflns_number 26370
_diffrn_reflns_theta_full 27.48
_diffrn_reflns_theta_max 27.48
_exptl_absorpt_coefficient_mu 1.118
_exptl_absorpt_correction_T_max 0.894
_exptl_absorpt_correction_T_min 0.728
_exptl_absorpt_correction_type multi-scan
_exptl_absorpt_process_details 'Jacobson, R. (1998) Private communication'
_exptl_crystal_colour orange
_exptl_crystal_density_diffrn 1.412
_exptl_crystal_description block
_exptl_crystal_F_000 994.00
_exptl_crystal_size_max 0.25
_exptl_crystal_size_mid 0.15
_exptl_crystal_size_min 0.10
_refine_diff_density_max 2.45
_refine_diff_density_min -0.74
_refine_ls_extinction_method none
_refine_ls_goodness_of_fit_ref 1.052
_refine_ls_hydrogen_treatment refall
_refine_ls_number_parameters 617
_refine_ls_number_reflns 10274
_refine_ls_R_factor_gt 0.0382
_refine_ls_shift/su_max 0.0000
_refine_ls_structure_factor_coef Fsqd
_refine_ls_weighting_details 'w = 1/[0.0007Fo^2^ + 2.0000\s(Fo^2^) + 0.5000]/(4Fo^2^)'
_refine_ls_weighting_scheme calc
_refine_ls_wR_factor_ref 0.1080
_reflns_number_gt 9337
_reflns_number_total 10274
_reflns_threshold_expression F^2^>2.0\s(F^2^)
_cod_data_source_file ja711325f-file004_2.cif
_cod_data_source_block '_Dmp(Dep)GeSRuPPh3'
_cod_original_formula_sum 'C111 H114 Ge2 P2 Ru2 S2 '
_cod_database_code 4107475

loop_
_symmetry_equiv_pos_site_id
_symmetry_equiv_pos_as_xyz
1 +X,+Y,+Z
2 -X,-Y,-Z

loop_
_atom_site_label
_atom_site_type_symbol
_atom_site_fract_x
_atom_site_fract_y
_atom_site_fract_z
_atom_site_U_iso_or_equiv
_atom_site_adp_type
_atom_site_occupancy
_atom_site_symmetry_multiplicity
_atom_site_calc_flag
_atom_site_refinement_flags
Ru(1) Ru 0.67208(2) 0.61866(2) 0.300070(10) 0.01482(4) Uani 1.00 1 d .
Ge(1) Ge 0.46951(2) 0.52809(2) 0.219970(10) 0.01509(5) Uani 1.00 1 d .
S(1) S 0.43590(6) 0.46158(5) 0.31373(2) 0.02022(12) Uani 1.00 1 d .
P(1) P 0.64856(5) 0.79981(5) 0.35536(2) 0.01523(11) Uani 1.00 1 d .
C(1) C 0.5138(2) 0.4088(2) 0.15399(10) 0.0189(4) Uani 1.00 1 d .
C(2) C 0.6485(2) 0.4228(2) 0.16465(11) 0.0208(5) Uani 1.00 1 d .
C(3) C 0.6995(2) 0.3534(2) 0.12067(12) 0.0276(5) Uani 1.00 1 d .
C(4) C 0.6160(2) 0.2710(2) 0.06422(12) 0.0327(6) Uani 1.00 1 d .
C(5) C 0.4823(2) 0.2529(2) 0.05409(12) 0.0296(6) Uani 1.00 1 d .
C(6) C 0.4285(2) 0.3179(2) 0.09893(11) 0.0225(5) Uani 1.00 1 d .
C(7) C 0.7383(2) 0.5069(2) 0.22657(10) 0.0188(4) Uani 1.00 1 d .
C(8) C 0.8242(2) 0.6475(2) 0.23054(10) 0.0197(4) Uani 1.00 1 d .
C(9) C 0.8959(2) 0.7229(2) 0.29243(11) 0.0213(5) Uani 1.00 1 d .
C(10) C 0.8880(2) 0.6653(2) 0.34966(11) 0.0235(5) Uani 1.00 1 d .
C(11) C 0.8035(2) 0.5290(2) 0.34396(11) 0.0248(5) Uani 1.00 1 d .
C(12) C 0.7304(2) 0.4478(2) 0.28282(11) 0.0225(5) Uani 1.00 1 d .
C(13) C 0.8473(2) 0.7119(2) 0.17113(11) 0.0242(5) Uani 1.00 1 d .
C(14) C 0.9719(2) 0.7488(2) 0.41345(12) 0.0327(6) Uani 1.00 1 d .
C(15) C 0.6447(2) 0.3020(2) 0.27977(13) 0.0312(6) Uani 1.00 1 d .
C(16) C 0.2763(2) 0.2741(2) 0.08612(10) 0.0229(5) Uani 1.00 1 d .
C(17) C 0.1901(2) 0.1641(2) 0.11215(11) 0.0259(5) Uani 1.00 1 d .
C(18) C 0.0491(2) 0.1076(2) 0.09189(12) 0.0306(6) Uani 1.00 1 d .
C(19) C -0.0063(2) 0.1587(2) 0.04734(12) 0.0312(6) Uani 1.00 1 d .
C(20) C 0.0807(2) 0.2694(2) 0.02396(12) 0.0286(5) Uani 1.00 1 d .
C(21) C 0.2222(2) 0.3278(2) 0.04190(11) 0.0249(5) Uani 1.00 1 d .
C(22) C 0.2457(2) 0.1056(2) 0.16012(14) 0.0372(7) Uani 1.00 1 d .
C(23) C -0.1582(2) 0.0933(3) 0.02494(15) 0.0443(7) Uani 1.00 1 d .
C(24) C 0.3119(2) 0.4446(2) 0.01308(12) 0.0320(6) Uani 1.00 1 d .
C(25) C 0.3461(2) 0.5944(2) 0.18079(10) 0.0191(4) Uani 1.00 1 d .
C(26) C 0.2029(2) 0.5305(2) 0.18056(11) 0.0223(5) Uani 1.00 1 d .
C(27) C 0.1213(2) 0.5813(2) 0.15099(12) 0.0281(5) Uani 1.00 1 d .
C(28) C 0.1782(2) 0.6926(2) 0.12214(12) 0.0301(6) Uani 1.00 1 d .
C(29) C 0.3185(2) 0.7563(2) 0.12277(11) 0.0268(5) Uani 1.00 1 d .
C(30) C 0.4029(2) 0.7081(2) 0.15093(10) 0.0198(4) Uani 1.00 1 d .
C(31) C 0.1298(2) 0.4075(2) 0.20994(15) 0.0360(7) Uani 1.00 1 d .
C(32) C 0.0599(3) 0.4296(3) 0.26557(17) 0.0498(9) Uani 1.00 1 d .
C(33) C 0.5552(2) 0.7738(2) 0.14725(11) 0.0241(5) Uani 1.00 1 d .
C(34) C 0.6142(2) 0.9180(2) 0.13636(12) 0.0323(6) Uani 1.00 1 d .
C(35) C 0.5087(2) 0.8421(2) 0.33063(10) 0.0181(4) Uani 1.00 1 d .
C(36) C 0.3755(2) 0.7534(2) 0.33792(12) 0.0252(5) Uani 1.00 1 d .
C(37) C 0.2646(2) 0.7765(2) 0.31817(13) 0.0297(5) Uani 1.00 1 d .
C(38) C 0.2835(2) 0.8869(2) 0.29007(12) 0.0307(6) Uani 1.00 1 d .
C(39) C 0.4144(2) 0.9752(2) 0.28333(12) 0.0290(6) Uani 1.00 1 d .
C(40) C 0.5265(2) 0.9544(2) 0.30390(11) 0.0232(5) Uani 1.00 1 d .
C(41) C 0.8059(2) 0.9525(2) 0.35545(10) 0.0186(4) Uani 1.00 1 d .
C(42) C 0.8414(2) 0.9892(2) 0.29506(11) 0.0215(5) Uani 1.00 1 d .
C(43) C 0.9687(2) 1.0881(2) 0.28995(12) 0.0268(5) Uani 1.00 1 d .
C(44) C 1.0648(2) 1.1526(2) 0.34518(13) 0.0328(6) Uani 1.00 1 d .
C(45) C 1.0307(2) 1.1193(2) 0.40505(13) 0.0336(6) Uani 1.00 1 d .
C(46) C 0.9017(2) 1.0213(2) 0.41078(11) 0.0249(5) Uani 1.00 1 d .
C(47) C 0.6304(2) 0.7994(2) 0.44221(10) 0.0180(4) Uani 1.00 1 d .
C(48) C 0.6189(2) 0.9049(2) 0.48196(11) 0.0241(5) Uani 1.00 1 d .
C(49) C 0.6042(2) 0.9024(2) 0.54728(11) 0.0266(5) Uani 1.00 1 d .
C(50) C 0.5985(2) 0.7935(2) 0.57362(10) 0.0258(5) Uani 1.00 1 d .
C(51) C 0.6075(2) 0.6869(2) 0.53466(11) 0.0233(5) Uani 1.00 1 d .
C(52) C 0.6242(2) 0.6903(2) 0.46926(10) 0.0199(4) Uani 1.00 1 d .
C(53) C 0.8313(17) 0.3229(9) 0.4563(4) 0.105(4) Uani 0.50 1 d P
C(54) C 0.967(2) 0.3942(18) 0.4486(7) 0.107(7) Uani 0.50 1 d P
C(55) C 1.0437(12) 0.5093(14) 0.4900(5) 0.072(3) Uani 0.50 1 d P
C(56) C 0.9886(11) 0.5576(11) 0.5409(7) 0.043(2) Uani 0.50 1 d P
C(57) C 0.8474(6) 0.4816(6) 0.5444(3) 0.0374(15) Uani 0.50 1 d P
C(58) C 0.7783(5) 0.3727(6) 0.5050(3) 0.0928(19) Uani 1.00 1 d .
H(1) H 0.7922 0.3627 0.1295 0.032 Uiso 1.00 1 c R
H(2) H 0.6519 0.2266 0.0322 0.038 Uiso 1.00 1 c R
H(3) H 0.4239 0.1939 0.0151 0.033 Uiso 1.00 1 c R
H(4) H 0.9528 0.8178 0.2959 0.025 Uiso 1.00 1 c R
H(5) H 0.7945 0.4884 0.3825 0.033 Uiso 1.00 1 c R
H(6) H 0.9212 0.7005 0.1508 0.030 Uiso 1.00 1 c R
H(7) H 0.7642 0.6703 0.1404 0.030 Uiso 1.00 1 c R
H(8) H 0.8716 0.8064 0.1838 0.030 Uiso 1.00 1 c R
H(9) H 0.9987 0.8426 0.4124 0.039 Uiso 1.00 1 c R
H(10) H 0.9177 0.7238 0.4490 0.040 Uiso 1.00 1 c R
H(11) H 1.0532 0.7337 0.4200 0.039 Uiso 1.00 1 c R
H(12) H 0.5533 0.2774 0.2586 0.041 Uiso 1.00 1 c R
H(13) H 0.6393 0.2827 0.3236 0.041 Uiso 1.00 1 c R
H(14) H 0.6857 0.2512 0.2550 0.041 Uiso 1.00 1 c R
H(15) H -0.0114 0.0311 0.1093 0.034 Uiso 1.00 1 c R
H(16) H 0.0423 0.3076 -0.0058 0.033 Uiso 1.00 1 c R
H(17) H 0.1962 0.0980 0.1978 0.047 Uiso 1.00 1 c R
H(18) H 0.3421 0.1632 0.1738 0.047 Uiso 1.00 1 c R
H(19) H 0.2347 0.0178 0.1398 0.047 Uiso 1.00 1 c R
H(20) H -0.1903 -0.0029 0.0155 0.049 Uiso 1.00 1 c R
H(21) H -0.1762 0.1240 -0.0141 0.049 Uiso 1.00 1 c R
H(22) H -0.2058 0.1168 0.0590 0.049 Uiso 1.00 1 c R
H(23) H 0.2561 0.4818 -0.0068 0.035 Uiso 1.00 1 c R
H(24) H 0.3792 0.5123 0.0472 0.036 Uiso 1.00 1 c R
H(25) H 0.3583 0.4155 -0.0198 0.036 Uiso 1.00 1 c R
H(26) H 0.0227 0.5376 0.1507 0.033 Uiso 1.00 1 c R
H(27) H 0.1197 0.7259 0.1015 0.038 Uiso 1.00 1 c R
H(28) H 0.3583 0.8356 0.1033 0.034 Uiso 1.00 1 c R
H(29) H 0.1968 0.3775 0.2245 0.044 Uiso 1.00 1 c R
H(30) H 0.0622 0.3386 0.1764 0.045 Uiso 1.00 1 c R
H(31) H -0.0187 0.3471 0.2679 0.066 Uiso 1.00 1 c R
H(32) H 0.1226 0.4583 0.3055 0.066 Uiso 1.00 1 c R
H(33) H 0.0296 0.4980 0.2601 0.066 Uiso 1.00 1 c R
H(34) H 0.6018 0.7724 0.1880 0.028 Uiso 1.00 1 c R
H(35) H 0.5744 0.7211 0.1115 0.028 Uiso 1.00 1 c R
H(36) H 0.6099 0.9189 0.0899 0.038 Uiso 1.00 1 c R
H(37) H 0.7088 0.9648 0.1563 0.038 Uiso 1.00 1 c R
H(38) H 0.5613 0.9619 0.1559 0.038 Uiso 1.00 1 c R
H(39) H 0.3609 0.6752 0.3569 0.030 Uiso 1.00 1 c R
H(40) H 0.1729 0.7150 0.3240 0.034 Uiso 1.00 1 c R
H(41) H 0.2055 0.9017 0.2753 0.038 Uiso 1.00 1 c R
H(42) H 0.4283 1.0528 0.2640 0.038 Uiso 1.00 1 c R
H(43) H 0.6182 1.0185 0.2996 0.028 Uiso 1.00 1 c R
H(44) H 0.7755 0.9442 0.2562 0.025 Uiso 1.00 1 c R
H(45) H 0.9910 1.1126 0.2479 0.031 Uiso 1.00 1 c R
H(46) H 1.1550 1.2204 0.3416 0.035 Uiso 1.00 1 c R
H(47) H 1.0973 1.1648 0.4436 0.035 Uiso 1.00 1 c R
H(48) H 0.8784 1.0008 0.4534 0.027 Uiso 1.00 1 c R
H(49) H 0.6212 0.9805 0.4636 0.029 Uiso 1.00 1 c R
H(50) H 0.5979 0.9767 0.5747 0.032 Uiso 1.00 1 c R
H(51) H 0.5882 0.7920 0.6194 0.030 Uiso 1.00 1 c R
H(52) H 0.6021 0.6103 0.5530 0.027 Uiso 1.00 1 c R
H(53) H 0.6316 0.6162 0.4422 0.023 Uani 1.00 1 c R
H(54) H 0.7749 0.2388 0.4275 0.129 Uiso 0.50 1 c R
H(55) H 1.0071 0.3616 0.4137 0.170 Uiso 0.50 1 c R
H(56) H 1.1390 0.5597 0.4845 0.113 Uiso 0.50 1 c R
H(57) H 1.0439 0.6386 0.5721 0.053 Uiso 0.50 1 c R
H(58) H 0.8030 0.5133 0.5774 0.053 Uiso 0.50 1 c R

loop_
_atom_site_aniso_label
_atom_site_aniso_U_11
_atom_site_aniso_U_22
_atom_site_aniso_U_33
_atom_site_aniso_U_12
_atom_site_aniso_U_13
_atom_site_aniso_U_23
Ru(1) 0.01637(10) 0.01681(10) 0.01150(10) 0.00736(7) 0.00185(7) 0.00259(6)
Ge(1) 0.01509(12) 0.01753(12) 0.01204(12) 0.00645(9) 0.00252(8) 0.00233(8)
S(1) 0.0228(2) 0.0205(2) 0.0156(2) 0.0064(2) 0.0055(2) 0.00618(19)
P(1) 0.0166(2) 0.0159(2) 0.0117(2) 0.0055(2) 0.00226(19) 0.00234(18)
C(1) 0.0207(10) 0.0196(9) 0.0156(9) 0.0079(8) 0.0054(8) 0.0024(7)
C(2) 0.0224(10) 0.0208(10) 0.0173(9) 0.0086(8) 0.0032(8) 0.0001(7)
C(3) 0.0216(10) 0.0297(11) 0.0294(12) 0.0118(9) 0.0039(9) -0.0035(9)
C(4) 0.0328(13) 0.0355(13) 0.0281(12) 0.0167(11) 0.0068(10) -0.0066(10)
C(5) 0.0301(12) 0.0314(12) 0.0218(11) 0.0112(10) 0.0024(9) -0.0057(9)
C(6) 0.0212(10) 0.0233(10) 0.0201(10) 0.0073(8) 0.0033(8) 0.0020(8)
C(7) 0.0174(9) 0.0225(10) 0.0180(9) 0.0111(8) 0.0033(7) 0.0000(7)
C(8) 0.0155(9) 0.0259(10) 0.0197(10) 0.0107(8) 0.0043(7) 0.0034(8)
C(9) 0.0156(9) 0.0249(10) 0.0228(10) 0.0091(8) 0.0014(8) 0.0024(8)
C(10) 0.0214(10) 0.0324(11) 0.0192(10) 0.0161(9) -0.0019(8) -0.0001(8)
C(11) 0.0291(11) 0.0322(11) 0.0211(10) 0.0194(10) 0.0032(9) 0.0092(8)
C(12) 0.0252(10) 0.0238(10) 0.0261(11) 0.0163(9) 0.0082(9) 0.0072(8)
C(13) 0.0210(10) 0.0303(11) 0.0234(10) 0.0115(9) 0.0087(8) 0.0082(8)
C(14) 0.0313(12) 0.0449(14) 0.0215(11) 0.0208(11) -0.0071(9) -0.0052(10)
C(15) 0.0397(14) 0.0244(11) 0.0369(13) 0.0184(10) 0.0105(11) 0.0117(9)
C(16) 0.0233(10) 0.0239(10) 0.0157(9) 0.0069(9) 0.0008(8) -0.0033(8)
C(17) 0.0255(11) 0.0270(11) 0.0237(11) 0.0100(9) 0.0035(9) 0.0045(8)
C(18) 0.0256(11) 0.0312(12) 0.0285(12) 0.0053(10) 0.0068(9) 0.0068(9)
C(19) 0.0232(11) 0.0410(14) 0.0257(12) 0.0110(10) 0.0057(9) 0.0027(10)
C(20) 0.0263(11) 0.0362(13) 0.0201(10) 0.0109(10) 0.0000(9) 0.0048(9)
C(21) 0.0258(11) 0.0278(11) 0.0159(9) 0.0075(9) 0.0037(8) 0.0007(8)
C(22) 0.0374(14) 0.0354(13) 0.0420(15) 0.0159(12) 0.0066(12) 0.0156(11)
C(23) 0.0219(12) 0.0599(19) 0.0414(16) 0.0082(12) 0.0027(11) 0.0100(13)
C(24) 0.0329(13) 0.0325(12) 0.0222(11) 0.0058(10) -0.0011(9) 0.0073(9)
C(25) 0.0177(9) 0.0226(10) 0.0163(9) 0.0086(8) 0.0017(7) 0.0016(7)
C(26) 0.0182(10) 0.0224(10) 0.0248(10) 0.0073(8) 0.0031(8) 0.0040(8)
C(27) 0.0174(10) 0.0326(12) 0.0327(12) 0.0094(9) 0.0010(9) 0.0056(9)
C(28) 0.0274(11) 0.0413(13) 0.0272(12) 0.0193(11) -0.0008(9) 0.0106(10)
C(29) 0.0282(11) 0.0332(12) 0.0234(11) 0.0148(10) 0.0060(9) 0.0121(9)
C(30) 0.0209(10) 0.0248(10) 0.0117(9) 0.0086(8) 0.0017(7) 0.0016(7)
C(31) 0.0221(11) 0.0299(12) 0.0585(17) 0.0095(10) 0.0113(11) 0.0187(12)
C(32) 0.061(2) 0.0433(16) 0.060(2) 0.0286(15) 0.0337(17) 0.0243(14)
C(33) 0.0201(10) 0.0294(11) 0.0211(10) 0.0076(9) 0.0034(8) 0.0092(8)
C(34) 0.0323(12) 0.0341(13) 0.0275(12) 0.0086(10) 0.0045(10) 0.0143(10)
C(35) 0.0188(9) 0.0202(9) 0.0134(9) 0.0081(8) 0.0001(7) -0.0014(7)
C(36) 0.0217(10) 0.0202(10) 0.0329(12) 0.0086(8) 0.0064(9) 0.0031(8)
C(37) 0.0189(10) 0.0281(11) 0.0364(13) 0.0071(9) 0.0039(9) -0.0025(9)
C(38) 0.0254(11) 0.0427(14) 0.0265(11) 0.0201(11) -0.0031(9) -0.0010(10)
C(39) 0.0326(12) 0.0368(13) 0.0245(11) 0.0205(11) 0.0037(9) 0.0093(9)
C(40) 0.0246(10) 0.0265(11) 0.0195(10) 0.0114(9) 0.0033(8) 0.0060(8)
C(41) 0.0166(9) 0.0180(9) 0.0190(9) 0.0055(8) 0.0029(7) 0.0022(7)
C(42) 0.0221(10) 0.0207(10) 0.0196(10) 0.0075(8) 0.0019(8) 0.0031(8)
C(43) 0.0273(11) 0.0237(11) 0.0268(11) 0.0067(9) 0.0094(9) 0.0079(8)
C(44) 0.0208(11) 0.0283(12) 0.0389(14) 0.0006(9) 0.0053(10) 0.0054(10)
C(45) 0.0244(11) 0.0344(13) 0.0292(12) 0.0024(10) -0.0019(9) 0.0012(10)
C(46) 0.0215(10) 0.0272(11) 0.0195(10) 0.0053(9) 0.0004(8) 0.0024(8)
C(47) 0.0179(9) 0.0204(9) 0.0131(9) 0.0057(8) 0.0026(7) 0.0029(7)
C(48) 0.0305(11) 0.0239(10) 0.0188(10) 0.0124(9) 0.0040(8) 0.0041(8)
C(49) 0.0302(11) 0.0314(11) 0.0176(10) 0.0147(10) 0.0029(9) -0.0016(8)
C(50) 0.0256(11) 0.0373(12) 0.0125(9) 0.0119(10) 0.0038(8) 0.0034(8)
C(51) 0.0219(10) 0.0281(11) 0.0167(9) 0.0065(9) 0.0020(8) 0.0083(8)
C(52) 0.0219(10) 0.0203(9) 0.0148(9) 0.0069(8) 0.0026(7) 0.0022(7)
C(53) 0.221(14) 0.061(5) 0.041(5) 0.080(8) -0.047(6) -0.001(4)
C(54) 0.25(2) 0.135(16) 0.045(7) 0.166(16) 0.063(12) 0.052(10)
C(55) 0.077(7) 0.127(9) 0.077(6) 0.082(7) 0.045(5) 0.082(6)
C(56) 0.042(3) 0.038(5) 0.053(6) 0.018(3) -0.003(3) 0.018(4)
C(57) 0.035(2) 0.052(3) 0.045(3) 0.030(2) 0.019(2) 0.029(2)
C(58) 0.081(3) 0.113(4) 0.099(4) 0.041(3) 0.002(2) 0.067(3)
H(53) 0.02(8) 0.0227 0.0227 0.0000 0.0000 0.0000

loop_
_atom_type_symbol
_atom_type_description
_atom_type_scat_dispersion_real
_atom_type_scat_dispersion_imag
_atom_type_scat_source
C C 0.003 0.002
;
International Tables for Crystallography
(1992, Vol. C, Tables 4.2.6.8 and 6.1.1.4)
;
H H 0.000 0.000
;
International Tables for Crystallography
(1992, Vol. C, Table 6.1.1.4)
;
S S 0.125 0.123
;
International Tables for Crystallography
(1992, Vol. C, Tables 4.2.6.8 and 6.1.1.4)
;
Ge Ge 0.155 1.800
;
International Tables for Crystallography
(1992, Vol. C, Tables 4.2.6.8 and 6.1.1.4)
;
Ru Ru -1.259 0.836
;
International Tables for Crystallography
(1992, Vol. C, Tables 4.2.6.8 and 6.1.1.4)
;
P P 0.102 0.094
;
International Tables for Crystallography
(1992, Vol. C, Tables 4.2.6.8 and 6.1.1.4)
;

loop_
_geom_angle_atom_site_label_1
_geom_angle_atom_site_label_2
_geom_angle_atom_site_label_3
_geom_angle
_geom_angle_publ_flag
_geom_angle_site_symmetry_1
_geom_angle_site_symmetry_3
Ge(1) Ru(1) S(1) 52.850(12) yes . .
Ge(1) Ru(1) P(1) 99.368(16) yes . .
Ge(1) Ru(1) C(7) 81.54(5) yes . .
Ge(1) Ru(1) C(8) 97.25(5) yes . .
Ge(1) Ru(1) C(9) 132.73(6) yes . .
Ge(1) Ru(1) C(10) 160.64(6) yes . .
Ge(1) Ru(1) C(11) 133.70(5) yes . .
Ge(1) Ru(1) C(12) 98.70(5) yes . .
S(1) Ru(1) P(1) 92.381(19) yes . .
S(1) Ru(1) C(7) 105.38(5) yes . .
S(1) Ru(1) C(8) 140.63(4) yes . .
S(1) Ru(1) C(9) 167.15(7) yes . .
S(1) Ru(1) C(10) 133.68(6) yes . .
S(1) Ru(1) C(11) 102.88(5) yes . .
S(1) Ru(1) C(12) 90.03(5) yes . .
P(1) Ru(1) C(7) 157.71(5) yes . .
P(1) Ru(1) C(8) 120.19(6) yes . .
P(1) Ru(1) C(9) 97.40(6) yes . .
P(1) Ru(1) C(10) 98.47(6) yes . .
P(1) Ru(1) C(11) 122.68(5) yes . .
P(1) Ru(1) C(12) 158.99(5) yes . .
C(7) Ru(1) C(8) 38.38(7) yes . .
C(7) Ru(1) C(9) 67.38(7) yes . .
C(7) Ru(1) C(10) 79.10(8) yes . .
C(7) Ru(1) C(11) 66.95(8) yes . .
C(7) Ru(1) C(12) 37.35(8) yes . .
C(8) Ru(1) C(9) 37.30(7) yes . .
C(8) Ru(1) C(10) 67.06(8) yes . .
C(8) Ru(1) C(11) 78.87(9) yes . .
C(8) Ru(1) C(12) 67.70(9) yes . .
C(9) Ru(1) C(10) 36.47(8) yes . .
C(9) Ru(1) C(11) 64.76(8) yes . .
C(9) Ru(1) C(12) 77.87(8) yes . .
C(10) Ru(1) C(11) 35.36(8) yes . .
C(10) Ru(1) C(12) 65.49(8) yes . .
C(11) Ru(1) C(12) 36.82(7) yes . .
Ru(1) Ge(1) S(1) 64.922(15) yes . .
Ru(1) Ge(1) C(1) 101.24(6) yes . .
Ru(1) Ge(1) C(25) 136.95(5) yes . .
S(1) Ge(1) C(1) 114.00(7) yes . .
S(1) Ge(1) C(25) 119.74(6) yes . .
C(1) Ge(1) C(25) 112.23(9) yes . .
Ru(1) S(1) Ge(1) 62.228(14) yes . .
Ru(1) P(1) C(35) 122.08(6) yes . .
Ru(1) P(1) C(41) 109.11(8) yes . .
Ru(1) P(1) C(47) 115.38(8) yes . .
C(35) P(1) C(41) 104.57(10) yes . .
C(35) P(1) C(47) 99.98(10) yes . .
C(41) P(1) C(47) 103.78(8) yes . .
Ge(1) C(1) C(2) 114.08(13) yes . .
Ge(1) C(1) C(6) 128.02(19) yes . .
C(2) C(1) C(6) 117.9(2) yes . .
C(1) C(2) C(3) 121.57(18) yes . .
C(1) C(2) C(7) 119.7(2) yes . .
C(3) C(2) C(7) 118.6(2) yes . .
C(2) C(3) C(4) 119.4(2) yes . .
C(3) C(4) C(5) 119.6(2) yes . .
C(4) C(5) C(6) 121.4(2) yes . .
C(1) C(6) C(5) 119.8(2) yes . .
C(1) C(6) C(16) 124.6(2) yes . .
C(5) C(6) C(16) 115.33(17) yes . .
Ru(1) C(7) C(2) 122.73(18) yes . .
Ru(1) C(7) C(8) 71.78(13) yes . .
Ru(1) C(7) C(12) 73.70(14) yes . .
C(2) C(7) C(8) 121.1(2) yes . .
C(2) C(7) C(12) 118.66(17) yes . .
C(8) C(7) C(12) 120.13(16) yes . .
Ru(1) C(8) C(7) 69.84(12) yes . .
Ru(1) C(8) C(9) 72.41(12) yes . .
Ru(1) C(8) C(13) 132.73(19) yes . .
C(7) C(8) C(9) 117.7(2) yes . .
C(7) C(8) C(13) 122.12(16) yes . .
C(9) C(8) C(13) 120.05(18) yes . .
Ru(1) C(9) C(8) 70.29(11) yes . .
Ru(1) C(9) C(10) 74.97(12) yes . .
C(8) C(9) C(10) 122.94(19) yes . .
Ru(1) C(10) C(9) 68.56(13) yes . .
Ru(1) C(10) C(11) 70.78(14) yes . .
Ru(1) C(10) C(14) 133.8(2) yes . .
C(9) C(10) C(11) 117.76(18) yes . .
C(9) C(10) C(14) 120.7(2) yes . .
C(11) C(10) C(14) 121.5(2) yes . .
Ru(1) C(11) C(10) 73.85(17) yes . .
Ru(1) C(11) C(12) 70.21(16) yes . .
C(10) C(11) C(12) 121.7(2) yes . .
Ru(1) C(12) C(7) 68.95(15) yes . .
Ru(1) C(12) C(11) 72.97(16) yes . .
Ru(1) C(12) C(15) 129.60(19) yes . .
C(7) C(12) C(11) 119.71(19) yes . .
C(7) C(12) C(15) 121.24(18) yes . .
C(11) C(12) C(15) 119.0(2) yes . .
C(6) C(16) C(17) 117.7(2) yes . .
C(6) C(16) C(21) 120.9(2) yes . .
C(17) C(16) C(21) 120.7(2) yes . .
C(16) C(17) C(18) 118.6(2) yes . .
C(16) C(17) C(22) 121.6(2) yes . .
C(18) C(17) C(22) 119.7(2) yes . .
C(17) C(18) C(19) 121.4(2) yes . .
C(18) C(19) C(20) 118.6(2) yes . .
C(18) C(19) C(23) 120.2(2) yes . .
C(20) C(19) C(23) 121.1(2) yes . .
C(19) C(20) C(21) 122.0(2) yes . .
C(16) C(21) C(20) 118.6(2) yes . .
C(16) C(21) C(24) 121.8(2) yes . .
C(20) C(21) C(24) 119.6(2) yes . .
Ge(1) C(25) C(26) 121.99(17) yes . .
Ge(1) C(25) C(30) 118.92(16) yes . .
C(26) C(25) C(30) 119.1(2) yes . .
C(25) C(26) C(27) 119.0(2) yes . .
C(25) C(26) C(31) 124.1(2) yes . .
C(27) C(26) C(31) 116.9(2) yes . .
C(26) C(27) C(28) 121.3(2) yes . .
C(27) C(28) C(29) 119.9(2) yes . .
C(28) C(29) C(30) 120.6(2) yes . .
C(25) C(30) C(29) 120.1(2) yes . .
C(25) C(30) C(33) 120.1(2) yes . .
C(29) C(30) C(33) 119.8(2) yes . .
C(26) C(31) C(32) 113.9(2) yes . .
C(30) C(33) C(34) 116.1(2) yes . .
P(1) C(35) C(36) 117.32(19) yes . .
P(1) C(35) C(40) 124.26(16) yes . .
C(36) C(35) C(40) 118.4(2) yes . .
C(35) C(36) C(37) 120.5(2) yes . .
C(36) C(37) C(38) 120.5(2) yes . .
C(37) C(38) C(39) 119.3(2) yes . .
C(38) C(39) C(40) 120.8(2) yes . .
C(35) C(40) C(39) 120.5(2) yes . .
P(1) C(41) C(42) 117.93(13) yes . .
P(1) C(41) C(46) 123.20(16) yes . .
C(42) C(41) C(46) 118.09(17) yes . .
C(41) C(42) C(43) 121.22(19) yes . .
C(42) C(43) C(44) 120.0(2) yes . .
C(43) C(44) C(45) 119.5(2) yes . .
C(44) C(45) C(46) 120.8(2) yes . .
C(41) C(46) C(45) 120.3(2) yes . .
P(1) C(47) C(48) 121.39(19) yes . .
P(1) C(47) C(52) 119.73(17) yes . .
C(48) C(47) C(52) 118.9(2) yes . .
C(47) C(48) C(49) 120.6(2) yes . .
C(48) C(49) C(50) 120.0(2) yes . .
C(49) C(50) C(51) 120.2(2) yes . .
C(50) C(51) C(52) 119.8(2) yes . .
C(47) C(52) C(51) 120.5(2) yes . .
C(54) C(53) C(58) 118.7(10) yes . .
C(56) C(53) C(58) 107.5(7) yes 2_766 .
C(53) C(54) C(55) 119.4(17) yes . .
C(53) C(54) C(55) 80.5(13) yes . 2_766
C(53) C(54) C(56) 140(3) yes . 2_766
C(55) C(54) C(56) 59(2) yes 2_766 2_766
C(54) C(55) C(54) 141.1(15) yes . 2_766
C(54) C(55) C(55) 84.3(14) yes . 2_766
C(54) C(55) C(56) 121.2(13) yes . .
C(54) C(55) C(57) 87.3(13) yes . 2_766
C(54) C(55) C(58) 131.6(13) yes . 2_766
C(54) C(55) C(55) 56.8(11) yes 2_766 2_766
C(54) C(55) C(56) 154.0(17) yes 2_766 2_766
C(54) C(55) C(57) 131.6(10) yes 2_766 2_766
C(54) C(55) C(58) 87.3(9) yes 2_766 2_766
C(55) C(55) C(56) 97.3(15) yes 2_766 2_766
C(55) C(55) C(57) 171.6(13) yes 2_766 2_766
C(55) C(55) C(58) 144.1(12) yes 2_766 2_766
C(56) C(55) C(56) 134.3(15) yes . 2_766
C(56) C(55) C(57) 151.4(9) yes . 2_766
C(56) C(55) C(58) 107.1(7) yes . 2_766
C(56) C(55) C(57) 74.3(13) yes 2_766 2_766
C(56) C(55) C(58) 118.6(14) yes 2_766 2_766
C(53) C(56) C(55) 71.8(8) yes 2_766 .
C(53) C(56) C(55) 117.4(15) yes 2_766 2_766
C(53) C(56) C(57) 171.3(11) yes 2_766 .
C(54) C(56) C(55) 101(2) yes 2_766 .
C(54) C(56) C(55) 146(3) yes 2_766 2_766
C(54) C(56) C(57) 142(3) yes 2_766 .
C(55) C(56) C(55) 45.7(12) yes . 2_766
C(55) C(56) C(57) 116.3(9) yes . .
C(55) C(56) C(57) 70.6(11) yes 2_766 .
C(55) C(57) C(58) 85.8(6) yes 2_766 .
C(56) C(57) C(58) 120.9(8) yes . .
C(53) C(58) C(55) 73.5(7) yes . 2_766
C(53) C(58) C(57) 123.4(7) yes . .
C(55) C(58) C(57) 49.9(5) yes 2_766 .
C(2) C(3) H(1) 120.3 no . .
C(4) C(3) H(1) 120.3 no . .
C(3) C(4) H(2) 120.2 no . .
C(5) C(4) H(2) 120.2 no . .
C(4) C(5) H(3) 119.3 no . .
C(6) C(5) H(3) 119.3 no . .
Ru(1) C(9) H(4) 128.6 no . .
C(8) C(9) H(4) 118.5 no . .
C(10) C(9) H(4) 118.5 no . .
Ru(1) C(11) H(5) 129.4 no . .
C(10) C(11) H(5) 119.1 no . .
C(12) C(11) H(5) 119.1 no . .
C(8) C(13) H(6) 109.5 no . .
C(8) C(13) H(7) 109.5 no . .
C(8) C(13) H(8) 109.5 no . .
H(6) C(13) H(7) 109.5 no . .
H(6) C(13) H(8) 109.5 no . .
H(7) C(13) H(8) 109.5 no . .
C(10) C(14) H(9) 109.5 no . .
C(10) C(14) H(10) 109.5 no . .
C(10) C(14) H(11) 109.5 no . .
H(9) C(14) H(10) 109.5 no . .
H(9) C(14) H(11) 109.5 no . .
H(10) C(14) H(11) 109.5 no . .
C(12) C(15) H(12) 109.5 no . .
C(12) C(15) H(13) 109.5 no . .
C(12) C(15) H(14) 109.5 no . .
H(12) C(15) H(13) 109.5 no . .
H(12) C(15) H(14) 109.5 no . .
H(13) C(15) H(14) 109.5 no . .
C(17) C(18) H(15) 119.3 no . .
C(19) C(18) H(15) 119.3 no . .
C(19) C(20) H(16) 119.0 no . .
C(21) C(20) H(16) 119.0 no . .
C(17) C(22) H(17) 109.5 no . .
C(17) C(22) H(18) 109.5 no . .
C(17) C(22) H(19) 109.5 no . .
H(17) C(22) H(18) 109.5 no . .
H(17) C(22) H(19) 109.5 no . .
H(18) C(22) H(19) 109.5 no . .
C(19) C(23) H(20) 109.5 no . .
C(19) C(23) H(21) 109.5 no . .
C(19) C(23) H(22) 109.5 no . .
H(20) C(23) H(21) 109.5 no . .
H(20) C(23) H(22) 109.5 no . .
H(21) C(23) H(22) 109.5 no . .
C(21) C(24) H(23) 109.5 no . .
C(21) C(24) H(24) 109.5 no . .
C(21) C(24) H(25) 109.5 no . .
H(23) C(24) H(24) 109.5 no . .
H(23) C(24) H(25) 109.5 no . .
H(24) C(24) H(25) 109.5 no . .
C(26) C(27) H(26) 119.3 no . .
C(28) C(27) H(26) 119.4 no . .
C(27) C(28) H(27) 120.1 no . .
C(29) C(28) H(27) 120.1 no . .
C(28) C(29) H(28) 119.7 no . .
C(30) C(29) H(28) 119.7 no . .
C(26) C(31) H(29) 108.4 no . .
C(26) C(31) H(30) 108.4 no . .
C(32) C(31) H(29) 108.4 no . .
C(32) C(31) H(30) 108.4 no . .
H(29) C(31) H(30) 109.5 no . .
C(31) C(32) H(31) 109.5 no . .
C(31) C(32) H(32) 109.5 no . .
C(31) C(32) H(33) 109.5 no . .
H(31) C(32) H(32) 109.5 no . .
H(31) C(32) H(33) 109.5 no . .
H(32) C(32) H(33) 109.5 no . .
C(30) C(33) H(34) 107.8 no . .
C(30) C(33) H(35) 107.8 no . .
C(34) C(33) H(34) 107.8 no . .
C(34) C(33) H(35) 107.8 no . .
H(34) C(33) H(35) 109.5 no . .
C(33) C(34) H(36) 109.5 no . .
C(33) C(34) H(37) 109.5 no . .
C(33) C(34) H(38) 109.5 no . .
H(36) C(34) H(37) 109.5 no . .
H(36) C(34) H(38) 109.5 no . .
H(37) C(34) H(38) 109.5 no . .
C(35) C(36) H(39) 119.8 no . .
C(37) C(36) H(39) 119.8 no . .
C(36) C(37) H(40) 119.7 no . .
C(38) C(37) H(40) 119.7 no . .
C(37) C(38) H(41) 120.4 no . .
C(39) C(38) H(41) 120.4 no . .
C(38) C(39) H(42) 119.6 no . .
C(40) C(39) H(42) 119.6 no . .
C(35) C(40) H(43) 119.7 no . .
C(39) C(40) H(43) 119.7 no . .
C(41) C(42) H(44) 119.4 no . .
C(43) C(42) H(44) 119.4 no . .
C(42) C(43) H(45) 120.0 no . .
C(44) C(43) H(45) 120.0 no . .
C(43) C(44) H(46) 120.2 no . .
C(45) C(44) H(46) 120.2 no . .
C(44) C(45) H(47) 119.6 no . .
C(46) C(45) H(47) 119.6 no . .
C(41) C(46) H(48) 119.8 no . .
C(45) C(46) H(48) 119.8 no . .
C(47) C(48) H(49) 119.7 no . .
C(49) C(48) H(49) 119.7 no . .
C(48) C(49) H(50) 120.0 no . .
C(50) C(49) H(50) 120.0 no . .
C(49) C(50) H(51) 119.9 no . .
C(51) C(50) H(51) 119.9 no . .
C(50) C(51) H(52) 120.1 no . .
C(52) C(51) H(52) 120.1 no . .
C(47) C(52) H(53) 119.7 no . .
C(51) C(52) H(53) 119.7 no . .
C(54) C(53) H(54) 120.6 no . .
C(56) C(53) H(54) 131.9 no 2_766 .
C(58) C(53) H(54) 120.6 no . .
C(53) C(54) H(55) 120.3 no . .
C(53) C(54) H(57) 84.9 no . 2_766
C(55) C(54) H(55) 120.3 no . .
C(55) C(54) H(57) 154.6 no . 2_766
C(55) C(54) H(55) 159.2 no 2_766 .
C(55) C(54) H(57) 162.9 no 2_766 2_766
C(56) C(54) H(55) 100.0 no 2_766 .
C(56) C(54) H(57) 134.2 no 2_766 2_766
C(54) C(55) H(56) 119.4 no . .
C(54) C(55) H(56) 99.5 no 2_766 .
C(55) C(55) H(56) 156.3 no 2_766 .
C(56) C(55) H(56) 119.4 no . .
C(56) C(55) H(56) 106.3 no 2_766 .
C(53) C(56) H(55) 82.0 no 2_766 2_766
C(53) C(56) H(57) 50.1 no 2_766 .
C(54) C(56) H(55) 52.9 no 2_766 2_766
C(55) C(56) H(55) 153.8 no . 2_766
C(55) C(56) H(57) 121.9 no . .
C(55) C(56) H(55) 160.1 no 2_766 2_766
C(55) C(56) H(57) 167.6 no 2_766 .
C(57) C(56) H(55) 89.8 no . 2_766
C(57) C(56) H(57) 121.9 no . .
C(55) C(57) H(58) 154.6 no 2_766 .
C(56) C(57) H(56) 77.3 no . 2_766
C(56) C(57) H(58) 119.6 no . .
C(58) C(57) H(58) 119.6 no . .
H(56) C(57) H(58) 163.1 no 2_766 .
C(53) C(58) H(56) 87.0 no . 2_766
C(56) H(55) H(57) 53.9 no 2_766 2_766
C(55) H(56) C(57) 105.7 no . 2_766
C(55) H(56) C(58) 154.3 no . 2_766
C(57) H(56) C(58) 100.0 no 2_766 2_766
C(54) H(57) H(55) 116.3 no 2_766 2_766
C(56) H(57) H(55) 93.9 no . 2_766

loop_
_geom_bond_atom_site_label_1
_geom_bond_atom_site_label_2
_geom_bond_distance
_geom_bond_publ_flag
_geom_bond_site_symmetry_2
Ru(1) Ge(1) 2.4285(5) yes .
Ru(1) S(1) 2.4860(5) yes .
Ru(1) P(1) 2.3048(6) yes .
Ru(1) C(7) 2.181(2) yes .
Ru(1) C(8) 2.207(2) yes .
Ru(1) C(9) 2.235(2) yes .
Ru(1) C(10) 2.319(2) yes .
Ru(1) C(11) 2.280(3) yes .
Ru(1) C(12) 2.243(2) yes .
Ge(1) S(1) 2.1877(5) yes .
Ge(1) C(1) 1.999(2) yes .
Ge(1) C(25) 1.974(2) yes .
P(1) C(35) 1.837(2) yes .
P(1) C(41) 1.8417(18) yes .
P(1) C(47) 1.835(2) yes .
C(1) C(2) 1.403(3) yes .
C(1) C(6) 1.406(2) yes .
C(2) C(3) 1.401(3) yes .
C(2) C(7) 1.502(2) yes .
C(3) C(4) 1.391(3) yes .
C(4) C(5) 1.376(4) yes .
C(5) C(6) 1.401(3) yes .
C(6) C(16) 1.506(3) yes .
C(7) C(8) 1.443(2) yes .
C(7) C(12) 1.418(3) yes .
C(8) C(9) 1.421(2) yes .
C(8) C(13) 1.504(3) yes .
C(9) C(10) 1.427(3) yes .
C(10) C(11) 1.397(3) yes .
C(10) C(14) 1.509(2) yes .
C(11) C(12) 1.429(2) yes .
C(12) C(15) 1.493(3) yes .
C(16) C(17) 1.404(3) yes .
C(16) C(21) 1.398(3) yes .
C(17) C(18) 1.399(3) yes .
C(17) C(22) 1.499(4) yes .
C(18) C(19) 1.390(4) yes .
C(19) C(20) 1.382(3) yes .
C(19) C(23) 1.508(3) yes .
C(20) C(21) 1.395(3) yes .
C(21) C(24) 1.498(3) yes .
C(25) C(26) 1.410(3) yes .
C(25) C(30) 1.415(3) yes .
C(26) C(27) 1.396(4) yes .
C(26) C(31) 1.511(3) yes .
C(27) C(28) 1.382(3) yes .
C(28) C(29) 1.381(3) yes .
C(29) C(30) 1.386(4) yes .
C(30) C(33) 1.511(3) yes .
C(31) C(32) 1.467(4) yes .
C(33) C(34) 1.526(3) yes .
C(35) C(36) 1.399(2) yes .
C(35) C(40) 1.393(3) yes .
C(36) C(37) 1.385(4) yes .
C(37) C(38) 1.387(4) yes .
C(38) C(39) 1.377(3) yes .
C(39) C(40) 1.387(4) yes .
C(41) C(42) 1.405(3) yes .
C(41) C(46) 1.398(2) yes .
C(42) C(43) 1.383(2) yes .
C(43) C(44) 1.392(3) yes .
C(44) C(45) 1.380(3) yes .
C(45) C(46) 1.394(3) yes .
C(47) C(48) 1.398(3) yes .
C(47) C(52) 1.397(3) yes .
C(48) C(49) 1.384(3) yes .
C(49) C(50) 1.388(4) yes .
C(50) C(51) 1.388(3) yes .
C(51) C(52) 1.391(3) yes .
C(53) C(54) 1.38(2) yes .
C(53) C(56) 1.839(18) yes 2_766
C(53) C(58) 1.357(16) yes .
C(54) C(55) 1.344(18) yes .
C(54) C(55) 1.60(2) yes 2_766
C(54) C(56) 0.554(18) yes 2_766
C(55) C(55) 1.008(18) yes 2_766
C(55) C(56) 1.40(2) yes .
C(55) C(56) 0.848(17) yes 2_766
C(55) C(57) 1.389(15) yes 2_766
C(55) C(58) 1.811(12) yes 2_766
C(56) C(57) 1.418(12) yes .
C(57) C(58) 1.269(7) yes .
C(3) H(1) 0.970 no .
C(4) H(2) 0.970 no .
C(5) H(3) 0.970 no .
C(9) H(4) 0.970 no .
C(11) H(5) 0.970 no .
C(13) H(6) 0.970 no .
C(13) H(7) 0.970 no .
C(13) H(8) 0.970 no .
C(14) H(9) 0.970 no .
C(14) H(10) 0.970 no .
C(14) H(11) 0.970 no .
C(15) H(12) 0.970 no .
C(15) H(13) 0.970 no .
C(15) H(14) 0.970 no .
C(18) H(15) 0.970 no .
C(20) H(16) 0.970 no .
C(22) H(17) 0.970 no .
C(22) H(18) 0.970 no .
C(22) H(19) 0.970 no .
C(23) H(20) 0.970 no .
C(23) H(21) 0.970 no .
C(23) H(22) 0.970 no .
C(24) H(23) 0.970 no .
C(24) H(24) 0.970 no .
C(24) H(25) 0.970 no .
C(27) H(26) 0.970 no .
C(28) H(27) 0.970 no .
C(29) H(28) 0.970 no .
C(31) H(29) 0.970 no .
C(31) H(30) 0.970 no .
C(32) H(31) 0.970 no .
C(32) H(32) 0.970 no .
C(32) H(33) 0.970 no .
C(33) H(34) 0.970 no .
C(33) H(35) 0.970 no .
C(34) H(36) 0.970 no .
C(34) H(37) 0.970 no .
C(34) H(38) 0.970 no .
C(36) H(39) 0.970 no .
C(37) H(40) 0.970 no .
C(38) H(41) 0.970 no .
C(39) H(42) 0.970 no .
C(40) H(43) 0.970 no .
C(42) H(44) 0.970 no .
C(43) H(45) 0.970 no .
C(44) H(46) 0.970 no .
C(45) H(47) 0.970 no .
C(46) H(48) 0.970 no .
C(48) H(49) 0.970 no .
C(49) H(50) 0.970 no .
C(50) H(51) 0.970 no .
C(51) H(52) 0.970 no .
C(52) H(53) 0.970 no .
C(53) H(54) 0.970 no .
C(54) H(55) 0.970 no .
C(54) H(57) 0.499 no 2_766
C(55) H(56) 0.970 no .
C(56) H(55) 1.198 no 2_766
C(56) H(57) 0.970 no .
C(57) H(56) 0.766 no 2_766
C(57) H(58) 0.970 no .
C(58) H(56) 0.888 no 2_766
H(55) H(57) 0.640 no 2_766

loop_
_geom_contact_atom_site_label_1
_geom_contact_atom_site_label_2
_geom_contact_distance
_geom_contact_site_symmetry_2
C(4) C(24) 3.590(4) 2_665
C(15) C(39) 3.478(3) 1_545
C(24) C(4) 3.590(4) 2_665
C(39) C(15) 3.478(3) 1_565
C(45) C(54) 3.44(2) 1_565
C(54) C(45) 3.44(2) 1_545
S(1) H(46) 3.266 1_445
S(1) H(51) 3.262 2_666
S(1) H(52) 3.008 2_666
C(3) H(22) 3.343 1_655
C(3) H(23) 3.152 2_665
C(3) H(26) 3.203 1_655
C(4) H(22) 3.079 1_655
C(4) H(23) 2.992 2_665
C(4) H(24) 3.582 2_665
C(4) H(28) 3.595 2_665
C(5) H(20) 3.300 2_555
C(5) H(23) 3.456 2_665
C(5) H(24) 3.503 2_665
C(5) H(25) 3.581 2_665
C(5) H(35) 3.553 2_665
C(5) H(36) 3.187 2_665
C(7) H(26) 3.451 1_655
C(7) H(33) 3.239 1_655
C(8) H(26) 3.306 1_655
C(8) H(33) 3.376 1_655
C(9) H(33) 3.401 1_655
C(9) H(40) 3.077 1_655
C(9) H(41) 3.178 1_655
C(10) H(33) 3.327 1_655
C(10) H(40) 2.991 1_655
C(11) H(33) 3.190 1_655
C(11) H(57) 3.543 2_766
C(12) H(31) 3.363 1_655
C(12) H(33) 3.124 1_655
C(13) H(25) 3.503 2_665
C(13) H(26) 3.249 1_655
C(13) H(27) 3.314 1_655
C(14) H(40) 3.048 1_655
C(14) H(47) 3.229 2_776
C(14) H(48) 3.423 2_776
C(15) H(31) 3.493 1_655
C(15) H(42) 2.753 1_545
C(15) H(43) 3.158 1_545
C(15) H(51) 3.299 2_666
C(16) H(20) 3.191 2_555
C(17) H(20) 2.999 2_555
C(17) H(21) 3.508 2_555
C(18) H(20) 3.140 2_555
C(18) H(45) 3.347 1_445
C(19) H(20) 3.473 2_555
C(20) H(27) 3.331 2_565
C(21) H(20) 3.531 2_555
C(22) H(21) 3.517 2_555
C(22) H(41) 3.471 1_545
C(22) H(42) 3.138 1_545
C(22) H(45) 3.414 1_445
C(23) H(2) 3.004 1_455
C(23) H(3) 3.251 2_555
C(23) H(19) 3.416 2_555
C(23) H(27) 3.491 2_565
C(23) H(36) 2.998 1_445
C(23) H(37) 3.390 1_445
C(24) H(7) 3.202 2_665
C(24) H(24) 3.505 2_665
C(24) H(25) 3.232 2_665
C(24) H(35) 3.551 2_665
C(27) H(1) 3.334 1_455
C(27) H(6) 2.985 1_455
C(28) H(6) 2.914 1_455
C(28) H(16) 3.312 2_565
C(28) H(19) 3.394 1_565
C(28) H(21) 3.266 2_565
C(29) H(2) 3.292 2_665
C(29) H(19) 3.390 1_565
C(29) H(21) 3.397 2_565
C(31) H(45) 3.245 1_445
C(32) H(45) 3.270 1_445
C(32) H(46) 3.462 1_445
C(32) H(55) 3.312 1_455
C(32) H(58) 3.382 2_666
C(33) H(3) 3.469 2_665
C(33) H(25) 3.574 2_665
C(34) H(3) 3.167 2_665
C(34) H(20) 3.359 1_665
C(34) H(22) 3.017 1_665
C(35) H(50) 3.228 2_676
C(36) H(50) 3.193 2_676
C(36) H(58) 3.584 2_666
C(37) H(11) 3.145 1_455
C(37) H(50) 3.049 2_676
C(38) H(4) 3.347 1_455
C(38) H(50) 2.949 2_676
C(38) H(51) 3.471 2_676
C(39) H(12) 3.213 1_565
C(39) H(13) 3.232 1_565
C(39) H(14) 3.415 1_565
C(39) H(18) 3.584 1_565
C(39) H(50) 2.957 2_676
C(39) H(51) 3.080 2_676
C(40) H(13) 3.309 1_565
C(40) H(14) 3.382 1_565
C(40) H(50) 3.085 2_676
C(41) H(54) 3.498 1_565
C(43) H(17) 3.182 1_665
C(43) H(31) 2.952 1_665
C(43) H(55) 3.577 1_565
C(44) H(17) 3.539 1_665
C(44) H(31) 3.267 1_665
C(44) H(32) 3.447 1_665
C(44) H(51) 3.561 2_776
C(44) H(55) 2.878 1_565
C(44) H(57) 3.348 2_776
C(44) H(58) 3.495 2_776
C(45) H(10) 3.186 2_776
C(45) H(54) 3.570 1_565
C(45) H(55) 2.813 1_565
C(45) H(57) 3.121 2_776
C(46) H(10) 3.588 2_776
C(46) H(54) 3.249 1_565
C(46) H(55) 3.483 1_565
C(46) H(57) 3.565 2_776
C(47) H(47) 3.539 2_776
C(48) H(49) 3.521 2_676
C(48) H(50) 3.380 2_676
C(49) H(49) 3.231 2_676
C(50) H(13) 3.353 2_666
C(50) H(46) 3.194 2_776
C(50) H(47) 3.177 2_776
C(51) H(46) 3.264 2_776
C(51) H(47) 2.895 2_776
C(51) H(52) 3.329 2_666
C(51) H(53) 3.424 2_666
C(51) H(58) 3.578 .
C(52) H(47) 3.085 2_776
C(52) H(52) 3.177 2_666
C(53) H(5) 2.709 .
C(53) H(10) 3.533 2_766
C(53) H(11) 3.069 2_766
C(53) H(13) 3.230 .
C(53) H(49) 3.581 1_545
C(54) H(5) 2.882 .
C(54) H(10) 3.126 2_766
C(54) H(11) 3.248 2_766
C(54) H(32) 3.523 1_655
C(54) H(47) 3.402 1_545
C(55) H(5) 3.323 .
C(55) H(5) 3.097 2_766
C(55) H(10) 3.404 .
C(55) H(10) 3.229 2_766
C(55) H(11) 3.053 .
C(55) H(11) 3.366 2_766
C(56) H(5) 3.030 2_766
C(56) H(10) 3.131 .
C(56) H(11) 3.349 .
C(56) H(11) 3.330 2_766
C(56) H(32) 3.487 2_666
C(56) H(47) 3.580 2_776
C(57) H(5) 3.414 .
C(57) H(10) 3.449 .
C(57) H(11) 3.183 2_766
C(57) H(32) 3.078 2_666
C(57) H(39) 3.261 2_666
C(57) H(52) 3.514 .
C(58) H(5) 3.008 .
C(58) H(11) 3.042 2_766
C(58) H(39) 3.333 2_666
H(1) C(27) 3.334 1_655
H(1) H(22) 2.941 1_655
H(1) H(23) 3.432 2_665
H(1) H(26) 2.411 1_655
H(1) H(30) 3.164 1_655
H(1) H(31) 3.517 1_655
H(1) H(33) 3.337 1_655
H(2) C(23) 3.004 1_655
H(2) C(29) 3.292 2_665
H(2) H(21) 2.718 1_655
H(2) H(22) 2.428 1_655
H(2) H(23) 3.128 2_665
H(2) H(28) 2.800 2_665
H(2) H(36) 3.371 2_665
H(3) C(23) 3.251 2_555
H(3) C(33) 3.469 2_665
H(3) C(34) 3.167 2_665
H(3) H(20) 2.510 2_555
H(3) H(21) 3.446 2_555
H(3) H(22) 3.359 2_555
H(3) H(24) 3.567 2_665
H(3) H(28) 3.582 2_665
H(3) H(35) 2.933 2_665
H(3) H(36) 2.296 2_665
H(4) C(38) 3.347 1_655
H(4) H(40) 3.113 1_655
H(4) H(41) 2.579 1_655
H(5) C(53) 2.709 .
H(5) C(54) 2.882 .
H(5) C(55) 3.323 .
H(5) C(55) 3.097 2_766
H(5) C(56) 3.030 2_766
H(5) C(57) 3.414 .
H(5) C(58) 3.008 .
H(5) H(54) 3.003 .
H(5) H(55) 3.253 .
H(5) H(56) 3.009 2_766
H(5) H(57) 2.876 2_766
H(6) C(27) 2.985 1_655
H(6) C(28) 2.914 1_655
H(6) H(16) 3.068 2_665
H(6) H(23) 3.354 2_665
H(6) H(26) 2.494 1_655
H(6) H(27) 2.362 1_655
H(7) C(24) 3.202 2_665
H(7) H(16) 3.570 2_665
H(7) H(23) 2.999 2_665
H(7) H(25) 2.627 2_665
H(8) H(15) 3.005 1_665
H(9) H(40) 3.298 1_655
H(9) H(47) 3.234 2_776
H(9) H(48) 2.991 2_776
H(10) C(45) 3.186 2_776
H(10) C(46) 3.588 2_776
H(10) C(53) 3.533 2_766
H(10) C(54) 3.126 2_766
H(10) C(55) 3.404 .
H(10) C(55) 3.229 2_766
H(10) C(56) 3.131 .
H(10) C(57) 3.449 .
H(10) H(47) 2.454 2_776
H(10) H(48) 3.252 2_776
H(10) H(55) 3.314 2_766
H(10) H(56) 3.482 2_766
H(10) H(57) 3.287 .
H(11) C(37) 3.145 1_655
H(11) C(53) 3.069 2_766
H(11) C(54) 3.248 2_766
H(11) C(55) 3.053 .
H(11) C(55) 3.366 2_766
H(11) C(56) 3.349 .
H(11) C(56) 3.330 2_766
H(11) C(57) 3.183 2_766
H(11) C(58) 3.042 2_766
H(11) H(40) 2.475 1_655
H(11) H(48) 3.477 2_776
H(11) H(54) 3.508 2_766
H(11) H(56) 2.933 .
H(11) H(57) 3.484 .
H(12) C(39) 3.213 1_545
H(12) H(42) 2.329 1_545
H(12) H(43) 3.464 1_545
H(12) H(51) 3.069 2_666
H(13) C(39) 3.232 1_545
H(13) C(40) 3.309 1_545
H(13) C(50) 3.353 2_666
H(13) C(53) 3.230 .
H(13) H(42) 2.695 1_545
H(13) H(43) 2.840 1_545
H(13) H(51) 2.658 2_666
H(13) H(54) 2.768 .
H(14) C(39) 3.415 1_545
H(14) C(40) 3.382 1_545
H(14) H(31) 2.902 1_655
H(14) H(33) 3.576 1_655
H(14) H(38) 3.277 1_545
H(14) H(42) 2.782 1_545
H(14) H(43) 2.715 1_545
H(15) H(8) 3.005 1_445
H(15) H(20) 3.552 2_555
H(15) H(37) 3.058 1_445
H(15) H(45) 2.902 1_445
H(16) C(28) 3.312 2_565
H(16) H(6) 3.068 2_665
H(16) H(7) 3.570 2_665
H(16) H(27) 2.462 2_565
H(17) C(43) 3.182 1_445
H(17) C(44) 3.539 1_445
H(17) H(41) 2.942 1_545
H(17) H(42) 3.062 1_545
H(17) H(45) 2.562 1_445
H(17) H(46) 3.251 1_445
H(18) C(39) 3.584 1_545
H(18) H(42) 2.718 1_545
H(19) C(23) 3.416 2_555
H(19) C(28) 3.394 1_545
H(19) C(29) 3.390 1_545
H(19) H(20) 3.221 2_555
H(19) H(21) 2.756 2_555
H(19) H(27) 2.937 1_545
H(19) H(28) 2.914 1_545
H(19) H(41) 3.256 1_545
H(19) H(42) 3.116 1_545
H(20) C(5) 3.300 2_555
H(20) C(16) 3.191 2_555
H(20) C(17) 2.999 2_555
H(20) C(18) 3.140 2_555
H(20) C(19) 3.473 2_555
H(20) C(21) 3.531 2_555
H(20) C(34) 3.359 1_445
H(20) H(3) 2.510 2_555
H(20) H(15) 3.552 2_555
H(20) H(19) 3.221 2_555
H(20) H(36) 2.651 1_445
H(20) H(37) 3.208 1_445
H(21) C(17) 3.508 2_555
H(21) C(22) 3.517 2_555
H(21) C(28) 3.266 2_565
H(21) C(29) 3.397 2_565
H(21) H(2) 2.718 1_455
H(21) H(3) 3.446 2_555
H(21) H(19) 2.756 2_555
H(21) H(27) 2.582 2_565
H(21) H(28) 2.856 2_565
H(21) H(36) 3.589 1_445
H(22) C(3) 3.343 1_455
H(22) C(4) 3.079 1_455
H(22) C(34) 3.017 1_445
H(22) H(1) 2.941 1_455
H(22) H(2) 2.428 1_455
H(22) H(3) 3.359 2_555
H(22) H(36) 2.482 1_445
H(22) H(37) 2.785 1_445
H(22) H(38) 3.370 1_445
H(23) C(3) 3.152 2_665
H(23) C(4) 2.992 2_665
H(23) C(5) 3.456 2_665
H(23) H(1) 3.432 2_665
H(23) H(2) 3.128 2_665
H(23) H(6) 3.354 2_665
H(23) H(7) 2.999 2_665
H(24) C(4) 3.582 2_665
H(24) C(5) 3.503 2_665
H(24) C(24) 3.505 2_665
H(24) H(3) 3.567 2_665
H(24) H(24) 3.435 2_665
H(24) H(25) 2.729 2_665
H(25) C(5) 3.581 2_665
H(25) C(13) 3.503 2_665
H(25) C(24) 3.232 2_665
H(25) C(33) 3.574 2_665
H(25) H(7) 2.627 2_665
H(25) H(24) 2.729 2_665
H(25) H(25) 2.849 2_665
H(25) H(35) 2.605 2_665
H(26) C(3) 3.203 1_455
H(26) C(7) 3.451 1_455
H(26) C(8) 3.306 1_455
H(26) C(13) 3.249 1_455
H(26) H(1) 2.411 1_455
H(26) H(6) 2.494 1_455
H(27) C(13) 3.314 1_455
H(27) C(20) 3.331 2_565
H(27) C(23) 3.491 2_565
H(27) H(6) 2.362 1_455
H(27) H(16) 2.462 2_565
H(27) H(19) 2.937 1_565
H(27) H(21) 2.582 2_565
H(28) C(4) 3.595 2_665
H(28) H(2) 2.800 2_665
H(28) H(3) 3.582 2_665
H(28) H(19) 2.914 1_565
H(28) H(21) 2.856 2_565
H(29) H(45) 3.003 1_445
H(29) H(46) 3.157 1_445
H(30) H(1) 3.164 1_455
H(30) H(45) 2.967 1_445
H(31) C(12) 3.363 1_455
H(31) C(15) 3.493 1_455
H(31) C(43) 2.952 1_445
H(31) C(44) 3.267 1_445
H(31) H(1) 3.517 1_455
H(31) H(14) 2.902 1_455
H(31) H(45) 2.648 1_445
H(31) H(46) 3.237 1_445
H(31) H(55) 3.017 1_455
H(31) H(57) 3.353 2_666
H(32) C(44) 3.447 1_445
H(32) C(54) 3.523 1_455
H(32) C(56) 3.487 2_666
H(32) C(57) 3.078 2_666
H(32) H(45) 3.514 1_445
H(32) H(46) 3.021 1_445
H(32) H(55) 2.776 1_455
H(32) H(57) 3.257 2_666
H(32) H(58) 2.464 2_666
H(33) C(7) 3.239 1_455
H(33) C(8) 3.376 1_455
H(33) C(9) 3.401 1_455
H(33) C(10) 3.327 1_455
H(33) C(11) 3.190 1_455
H(33) C(12) 3.124 1_455
H(33) H(1) 3.337 1_455
H(33) H(14) 3.576 1_455
H(35) C(5) 3.553 2_665
H(35) C(24) 3.551 2_665
H(35) H(3) 2.933 2_665
H(35) H(25) 2.605 2_665
H(36) C(5) 3.187 2_665
H(36) C(23) 2.998 1_665
H(36) H(2) 3.371 2_665
H(36) H(3) 2.296 2_665
H(36) H(20) 2.651 1_665
H(36) H(21) 3.589 1_665
H(36) H(22) 2.482 1_665
H(37) C(23) 3.390 1_665
H(37) H(15) 3.058 1_665
H(37) H(20) 3.208 1_665
H(37) H(22) 2.785 1_665
H(38) H(14) 3.277 1_565
H(38) H(22) 3.370 1_665
H(39) C(57) 3.261 2_666
H(39) C(58) 3.333 2_666
H(39) H(58) 2.729 2_666
H(40) C(9) 3.077 1_455
H(40) C(10) 2.991 1_455
H(40) C(14) 3.048 1_455
H(40) H(4) 3.113 1_455
H(40) H(9) 3.298 1_455
H(40) H(11) 2.475 1_455
H(40) H(50) 3.570 2_676
H(40) H(58) 3.586 2_666
H(41) C(9) 3.178 1_455
H(41) C(22) 3.471 1_565
H(41) H(4) 2.579 1_455
H(41) H(17) 2.942 1_565
H(41) H(19) 3.256 1_565
H(41) H(50) 3.440 2_676
H(41) H(51) 3.537 2_676
H(42) C(15) 2.753 1_565
H(42) C(22) 3.138 1_565
H(42) H(12) 2.329 1_565
H(42) H(13) 2.695 1_565
H(42) H(14) 2.782 1_565
H(42) H(17) 3.062 1_565
H(42) H(18) 2.718 1_565
H(42) H(19) 3.116 1_565
H(42) H(50) 3.447 2_676
H(42) H(51) 2.843 2_676
H(43) C(15) 3.158 1_565
H(43) H(12) 3.464 1_565
H(43) H(13) 2.840 1_565
H(43) H(14) 2.715 1_565
H(43) H(54) 3.196 1_565
H(45) C(18) 3.347 1_665
H(45) C(22) 3.414 1_665
H(45) C(31) 3.245 1_665
H(45) C(32) 3.270 1_665
H(45) H(15) 2.902 1_665
H(45) H(17) 2.562 1_665
H(45) H(29) 3.003 1_665
H(45) H(30) 2.967 1_665
H(45) H(31) 2.648 1_665
H(45) H(32) 3.514 1_665
H(46) S(1) 3.266 1_665
H(46) C(32) 3.462 1_665
H(46) C(50) 3.194 2_776
H(46) C(51) 3.264 2_776
H(46) H(17) 3.251 1_665
H(46) H(29) 3.157 1_665
H(46) H(31) 3.237 1_665
H(46) H(32) 3.021 1_665
H(46) H(51) 2.920 2_776
H(46) H(52) 3.061 2_776
H(46) H(55) 3.006 1_565
H(46) H(57) 3.583 2_776
H(46) H(58) 3.051 2_776
H(47) C(14) 3.229 2_776
H(47) C(47) 3.539 2_776
H(47) C(50) 3.177 2_776
H(47) C(51) 2.895 2_776
H(47) C(52) 3.085 2_776
H(47) C(54) 3.402 1_565
H(47) C(56) 3.580 2_776
H(47) H(9) 3.234 2_776
H(47) H(10) 2.454 2_776
H(47) H(48) 3.102 2_776
H(47) H(51) 3.586 2_776
H(47) H(52) 3.166 2_776
H(47) H(53) 3.446 2_776
H(47) H(55) 2.888 1_565
H(47) H(57) 3.205 2_776
H(47) H(58) 3.409 2_776
H(48) C(14) 3.423 2_776
H(48) H(9) 2.991 2_776
H(48) H(10) 3.252 2_776
H(48) H(11) 3.477 2_776
H(48) H(47) 3.102 2_776
H(48) H(48) 3.197 2_776
H(48) H(54) 3.393 1_565
H(49) C(48) 3.521 2_676
H(49) C(49) 3.231 2_676
H(49) C(53) 3.581 1_565
H(49) H(49) 3.255 2_676
H(49) H(50) 2.712 2_676
H(49) H(54) 2.906 1_565
H(50) C(35) 3.228 2_676
H(50) C(36) 3.193 2_676
H(50) C(37) 3.049 2_676
H(50) C(38) 2.949 2_676
H(50) C(39) 2.957 2_676
H(50) C(40) 3.085 2_676
H(50) C(48) 3.380 2_676
H(50) H(40) 3.570 2_676
H(50) H(41) 3.440 2_676
H(50) H(42) 3.447 2_676
H(50) H(49) 2.712 2_676
H(51) S(1) 3.262 2_666
H(51) C(15) 3.299 2_666
H(51) C(38) 3.471 2_676
H(51) C(39) 3.080 2_676
H(51) C(44) 3.561 2_776
H(51) H(12) 3.069 2_666
H(51) H(13) 2.658 2_666
H(51) H(41) 3.537 2_676
H(51) H(42) 2.843 2_676
H(51) H(46) 2.920 2_776
H(51) H(47) 3.586 2_776
H(52) S(1) 3.008 2_666
H(52) C(51) 3.329 2_666
H(52) C(52) 3.177 2_666
H(52) C(57) 3.514 .
H(52) H(46) 3.061 2_776
H(52) H(47) 3.166 2_776
H(52) H(52) 3.039 2_666
H(52) H(53) 2.755 2_666
H(52) H(58) 2.862 .
H(53) C(51) 3.424 2_666
H(53) H(47) 3.446 2_776
H(53) H(52) 2.755 2_666
H(54) C(41) 3.498 1_545
H(54) C(45) 3.570 1_545
H(54) C(46) 3.249 1_545
H(54) H(5) 3.003 .
H(54) H(11) 3.508 2_766
H(54) H(13) 2.768 .
H(54) H(43) 3.196 1_545
H(54) H(48) 3.393 1_545
H(54) H(49) 2.906 1_545
H(55) C(32) 3.312 1_655
H(55) C(43) 3.577 1_545
H(55) C(44) 2.878 1_545
H(55) C(45) 2.813 1_545
H(55) C(46) 3.483 1_545
H(55) H(5) 3.253 .
H(55) H(10) 3.314 2_766
H(55) H(31) 3.017 1_655
H(55) H(32) 2.776 1_655
H(55) H(46) 3.006 1_545
H(55) H(47) 2.888 1_545
H(56) H(5) 3.009 2_766
H(56) H(10) 3.482 2_766
H(56) H(11) 2.933 .
H(57) C(11) 3.543 2_766
H(57) C(44) 3.348 2_776
H(57) C(45) 3.121 2_776
H(57) C(46) 3.565 2_776
H(57) H(5) 2.876 2_766
H(57) H(10) 3.287 .
H(57) H(11) 3.484 .
H(57) H(31) 3.353 2_666
H(57) H(32) 3.257 2_666
H(57) H(46) 3.583 2_776
H(57) H(47) 3.205 2_776
H(58) C(32) 3.382 2_666
H(58) C(36) 3.584 2_666
H(58) C(44) 3.495 2_776
H(58) C(51) 3.578 .
H(58) H(32) 2.464 2_666
H(58) H(39) 2.729 2_666
H(58) H(40) 3.586 2_666
H(58) H(46) 3.051 2_776
H(58) H(47) 3.409 2_776
H(58) H(52) 2.862 .

loop_
_geom_torsion_atom_site_label_1
_geom_torsion_atom_site_label_2
_geom_torsion_atom_site_label_3
_geom_torsion_atom_site_label_4
_geom_torsion
_geom_torsion_site_symmetry_1
_geom_torsion_site_symmetry_3
_geom_torsion_site_symmetry_4
S(1) Ru(1) Ge(1) C(1) -111.40(6) . . .
S(1) Ru(1) Ge(1) C(25) 107.53(9) . . .
Ge(1) Ru(1) P(1) C(35) -2.78(8) . . .
Ge(1) Ru(1) P(1) C(41) -124.87(7) . . .
Ge(1) Ru(1) P(1) C(47) 118.81(7) . . .
P(1) Ru(1) Ge(1) S(1) -85.86(2) . . .
P(1) Ru(1) Ge(1) C(1) 162.74(6) . . .
P(1) Ru(1) Ge(1) C(25) 21.67(9) . . .
Ge(1) Ru(1) C(7) C(2) -2.59(16) . . .
Ge(1) Ru(1) C(7) C(8) 113.16(13) . . .
Ge(1) Ru(1) C(7) C(12) -116.54(10) . . .
C(7) Ru(1) Ge(1) S(1) 116.68(6) . . .
C(7) Ru(1) Ge(1) C(1) 5.28(8) . . .
C(7) Ru(1) Ge(1) C(25) -135.79(11) . . .
Ge(1) Ru(1) C(8) C(7) -66.46(13) . . .
Ge(1) Ru(1) C(8) C(9) 164.11(14) . . .
Ge(1) Ru(1) C(8) C(13) 49.13(17) . . .
C(8) Ru(1) Ge(1) S(1) 151.81(7) . . .
C(8) Ru(1) Ge(1) C(1) 40.41(9) . . .
C(8) Ru(1) Ge(1) C(25) -100.66(11) . . .
Ge(1) Ru(1) C(9) C(8) -21.70(19) . . .
Ge(1) Ru(1) C(9) C(10) -155.66(11) . . .
C(9) Ru(1) Ge(1) S(1) 164.86(9) . . .
C(9) Ru(1) Ge(1) C(1) 53.47(11) . . .
C(9) Ru(1) Ge(1) C(25) -87.60(13) . . .
Ge(1) Ru(1) C(10) C(9) 66.0(2) . . .
Ge(1) Ru(1) C(10) C(11) -65.9(2) . . .
Ge(1) Ru(1) C(10) C(14) 178.47(15) . . .
C(10) Ru(1) Ge(1) S(1) 117.22(19) . . .
C(10) Ru(1) Ge(1) C(1) 5.8(2) . . .
C(10) Ru(1) Ge(1) C(25) -135.2(2) . . .
Ge(1) Ru(1) C(11) C(10) 155.27(11) . . .
Ge(1) Ru(1) C(11) C(12) 21.93(16) . . .
C(11) Ru(1) Ge(1) S(1) 70.29(8) . . .
C(11) Ru(1) Ge(1) C(1) -41.11(10) . . .
C(11) Ru(1) Ge(1) C(25) 177.83(12) . . .
Ge(1) Ru(1) C(12) C(7) 63.53(10) . . .
Ge(1) Ru(1) C(12) C(11) -164.15(11) . . .
Ge(1) Ru(1) C(12) C(15) -50.2(2) . . .
C(12) Ru(1) Ge(1) S(1) 83.38(6) . . .
C(12) Ru(1) Ge(1) C(1) -28.02(8) . . .
C(12) Ru(1) Ge(1) C(25) -169.09(11) . . .
S(1) Ru(1) P(1) C(35) -55.50(8) . . .
S(1) Ru(1) P(1) C(41) -177.59(7) . . .
S(1) Ru(1) P(1) C(47) 66.09(7) . . .
P(1) Ru(1) S(1) Ge(1) 99.956(19) . . .
S(1) Ru(1) C(7) C(2) 45.03(18) . . .
S(1) Ru(1) C(7) C(8) 160.77(11) . . .
S(1) Ru(1) C(7) C(12) -68.93(11) . . .
C(7) Ru(1) S(1) Ge(1) -66.44(7) . . .
S(1) Ru(1) C(8) C(7) -30.04(19) . . .
S(1) Ru(1) C(8) C(9) -159.48(12) . . .
S(1) Ru(1) C(8) C(13) 85.5(2) . . .
C(8) Ru(1) S(1) Ge(1) -47.63(11) . . .
S(1) Ru(1) C(9) C(8) 88.9(2) . . .
S(1) Ru(1) C(9) C(10) -45.0(3) . . .
C(9) Ru(1) S(1) Ge(1) -120.4(2) . . .
S(1) Ru(1) C(10) C(9) 167.44(11) . . .
S(1) Ru(1) C(10) C(11) 35.62(17) . . .
S(1) Ru(1) C(10) C(14) -80.1(2) . . .
C(10) Ru(1) S(1) Ge(1) -155.95(8) . . .
S(1) Ru(1) C(11) C(10) -154.40(12) . . .
S(1) Ru(1) C(11) C(12) 72.26(12) . . .
C(11) Ru(1) S(1) Ge(1) -135.72(6) . . .
S(1) Ru(1) C(12) C(7) 115.88(10) . . .
S(1) Ru(1) C(12) C(11) -111.80(12) . . .
S(1) Ru(1) C(12) C(15) 2.1(2) . . .
C(12) Ru(1) S(1) Ge(1) -100.92(6) . . .
P(1) Ru(1) C(7) C(2) -96.66(19) . . .
P(1) Ru(1) C(7) C(8) 19.1(2) . . .
P(1) Ru(1) C(7) C(12) 149.38(13) . . .
C(7) Ru(1) P(1) C(35) 87.76(17) . . .
C(7) Ru(1) P(1) C(41) -34.33(18) . . .
C(7) Ru(1) P(1) C(47) -150.66(17) . . .
P(1) Ru(1) C(8) C(7) -171.75(11) . . .
P(1) Ru(1) C(8) C(9) 58.81(16) . . .
P(1) Ru(1) C(8) C(13) -56.17(18) . . .
C(8) Ru(1) P(1) C(35) 101.34(10) . . .
C(8) Ru(1) P(1) C(41) -20.75(10) . . .
C(8) Ru(1) P(1) C(47) -137.08(9) . . .
P(1) Ru(1) C(9) C(8) -131.79(14) . . .
P(1) Ru(1) C(9) C(10) 94.25(13) . . .
C(9) Ru(1) P(1) C(35) 132.85(10) . . .
C(9) Ru(1) P(1) C(41) 10.76(10) . . .
C(9) Ru(1) P(1) C(47) -105.56(9) . . .
P(1) Ru(1) C(10) C(9) -91.01(13) . . .
P(1) Ru(1) C(10) C(11) 137.17(13) . . .
P(1) Ru(1) C(10) C(14) 21.5(2) . . .
C(10) Ru(1) P(1) C(35) 169.67(10) . . .
C(10) Ru(1) P(1) C(41) 47.58(9) . . .
C(10) Ru(1) P(1) C(47) -68.74(9) . . .
P(1) Ru(1) C(11) C(10) -53.02(15) . . .
P(1) Ru(1) C(11) C(12) 173.64(10) . . .
C(11) Ru(1) P(1) C(35) -162.46(10) . . .
C(11) Ru(1) P(1) C(41) 75.45(10) . . .
C(11) Ru(1) P(1) C(47) -40.88(9) . . .
P(1) Ru(1) C(12) C(7) -147.40(13) . . .
P(1) Ru(1) C(12) C(11) -15.1(2) . . .
P(1) Ru(1) C(12) C(15) 98.8(2) . . .
C(12) Ru(1) P(1) C(35) -151.79(17) . . .
C(12) Ru(1) P(1) C(41) 86.12(17) . . .
C(12) Ru(1) P(1) C(47) -30.20(17) . . .
C(7) Ru(1) C(8) C(9) -129.4(2) . . .
C(7) Ru(1) C(8) C(13) 115.6(2) . . .
C(8) Ru(1) C(7) C(2) -115.7(2) . . .
C(8) Ru(1) C(7) C(12) 130.30(18) . . .
C(7) Ru(1) C(9) C(8) 31.30(15) . . .
C(7) Ru(1) C(9) C(10) -102.66(16) . . .
C(9) Ru(1) C(7) C(2) -146.2(2) . . .
C(9) Ru(1) C(7) C(8) -30.46(13) . . .
C(9) Ru(1) C(7) C(12) 99.84(13) . . .
C(7) Ru(1) C(10) C(9) 66.51(14) . . .
C(7) Ru(1) C(10) C(11) -65.31(14) . . .
C(7) Ru(1) C(10) C(14) 179.0(2) . . .
C(10) Ru(1) C(7) C(2) 177.60(19) . . .
C(10) Ru(1) C(7) C(8) -66.66(13) . . .
C(10) Ru(1) C(7) C(12) 63.64(12) . . .
C(7) Ru(1) C(11) C(10) 104.16(15) . . .
C(7) Ru(1) C(11) C(12) -29.18(12) . . .
C(11) Ru(1) C(7) C(2) 142.74(19) . . .
C(11) Ru(1) C(7) C(8) -101.51(14) . . .
C(11) Ru(1) C(7) C(12) 28.79(11) . . .
C(7) Ru(1) C(12) C(11) 132.32(18) . . .
C(7) Ru(1) C(12) C(15) -113.8(2) . . .
C(12) Ru(1) C(7) C(2) 114.0(2) . . .
C(12) Ru(1) C(7) C(8) -130.30(18) . . .
C(8) Ru(1) C(9) C(10) -134.0(2) . . .
C(9) Ru(1) C(8) C(7) 129.4(2) . . .
C(9) Ru(1) C(8) C(13) -115.0(2) . . .
C(8) Ru(1) C(10) C(9) 28.27(14) . . .
C(8) Ru(1) C(10) C(11) -103.55(15) . . .
C(8) Ru(1) C(10) C(14) 140.8(2) . . .
C(10) Ru(1) C(8) C(7) 101.75(15) . . .
C(10) Ru(1) C(8) C(9) -27.68(15) . . .
C(10) Ru(1) C(8) C(13) -142.7(2) . . .
C(8) Ru(1) C(11) C(10) 65.84(14) . . .
C(8) Ru(1) C(11) C(12) -67.50(13) . . .
C(11) Ru(1) C(8) C(7) 66.76(13) . . .
C(11) Ru(1) C(8) C(9) -62.67(15) . . .
C(11) Ru(1) C(8) C(13) -177.65(18) . . .
C(8) Ru(1) C(12) C(7) -30.78(11) . . .
C(8) Ru(1) C(12) C(11) 101.53(13) . . .
C(8) Ru(1) C(12) C(15) -144.5(2) . . .
C(12) Ru(1) C(8) C(7) 30.01(13) . . .
C(12) Ru(1) C(8) C(9) -99.43(16) . . .
C(12) Ru(1) C(8) C(13) 145.60(19) . . .
C(9) Ru(1) C(10) C(11) -131.8(2) . . .
C(9) Ru(1) C(10) C(14) 112.5(3) . . .
C(10) Ru(1) C(9) C(8) 134.0(2) . . .
C(9) Ru(1) C(11) C(10) 29.32(13) . . .
C(9) Ru(1) C(11) C(12) -104.02(14) . . .
C(11) Ru(1) C(9) C(8) 105.48(16) . . .
C(11) Ru(1) C(9) C(10) -28.48(14) . . .
C(9) Ru(1) C(12) C(7) -68.47(12) . . .
C(9) Ru(1) C(12) C(11) 63.85(13) . . .
C(9) Ru(1) C(12) C(15) 177.8(2) . . .
C(12) Ru(1) C(9) C(8) 68.99(15) . . .
C(12) Ru(1) C(9) C(10) -64.97(14) . . .
C(10) Ru(1) C(11) C(12) -133.3(2) . . .
C(11) Ru(1) C(10) C(9) 131.8(2) . . .
C(11) Ru(1) C(10) C(14) -115.7(2) . . .
C(10) Ru(1) C(12) C(7) -104.76(13) . . .
C(10) Ru(1) C(12) C(11) 27.56(12) . . .
C(10) Ru(1) C(12) C(15) 141.5(2) . . .
C(12) Ru(1) C(10) C(9) 103.20(15) . . .
C(12) Ru(1) C(10) C(11) -28.62(13) . . .
C(12) Ru(1) C(10) C(14) -144.3(2) . . .
C(11) Ru(1) C(12) C(7) -132.32(18) . . .
C(11) Ru(1) C(12) C(15) 113.9(2) . . .
C(12) Ru(1) C(11) C(10) 133.3(2) . . .
Ru(1) Ge(1) C(1) C(2) -8.93(17) . . .
Ru(1) Ge(1) C(1) C(6) 172.82(19) . . .
Ru(1) Ge(1) C(25) C(26) -126.71(14) . . .
Ru(1) Ge(1) C(25) C(30) 54.6(2) . . .
S(1) Ge(1) C(1) C(2) -76.31(17) . . .
S(1) Ge(1) C(1) C(6) 105.4(2) . . .
C(1) Ge(1) S(1) Ru(1) 91.56(6) . . .
S(1) Ge(1) C(25) C(26) -42.65(19) . . .
S(1) Ge(1) C(25) C(30) 138.61(14) . . .
C(25) Ge(1) S(1) Ru(1) -131.45(6) . . .
C(1) Ge(1) C(25) C(26) 95.04(18) . . .
C(1) Ge(1) C(25) C(30) -83.70(17) . . .
C(25) Ge(1) C(1) C(2) 143.47(16) . . .
C(25) Ge(1) C(1) C(6) -34.8(2) . . .
Ru(1) P(1) C(35) C(36) 67.45(18) . . .
Ru(1) P(1) C(35) C(40) -110.97(17) . . .
Ru(1) P(1) C(41) C(42) 62.6(2) . . .
Ru(1) P(1) C(41) C(46) -107.0(2) . . .
Ru(1) P(1) C(47) C(48) 178.31(15) . . .
Ru(1) P(1) C(47) C(52) -3.41(19) . . .
C(35) P(1) C(41) C(42) -69.5(2) . . .
C(35) P(1) C(41) C(46) 120.9(2) . . .
C(41) P(1) C(35) C(36) -168.36(16) . . .
C(41) P(1) C(35) C(40) 13.2(2) . . .
C(35) P(1) C(47) C(48) -48.82(18) . . .
C(35) P(1) C(47) C(52) 129.46(17) . . .
C(47) P(1) C(35) C(36) -61.15(18) . . .
C(47) P(1) C(35) C(40) 120.42(18) . . .
C(41) P(1) C(47) C(48) 59.0(2) . . .
C(41) P(1) C(47) C(52) -122.71(17) . . .
C(47) P(1) C(41) C(42) -173.9(2) . . .
C(47) P(1) C(41) C(46) 16.5(2) . . .
Ge(1) C(1) C(2) C(3) -175.67(19) . . .
Ge(1) C(1) C(2) C(7) 8.4(2) . . .
Ge(1) C(1) C(6) C(5) 173.08(19) . . .
Ge(1) C(1) C(6) C(16) -12.3(3) . . .
C(2) C(1) C(6) C(5) -5.1(3) . . .
C(2) C(1) C(6) C(16) 169.5(2) . . .
C(6) C(1) C(2) C(3) 2.8(3) . . .
C(6) C(1) C(2) C(7) -173.2(2) . . .
C(1) C(2) C(3) C(4) 1.6(3) . . .
C(1) C(2) C(7) Ru(1) -3.2(3) . . .
C(1) C(2) C(7) C(8) -90.5(2) . . .
C(1) C(2) C(7) C(12) 85.2(3) . . .
C(3) C(2) C(7) Ru(1) -179.27(17) . . .
C(3) C(2) C(7) C(8) 93.4(3) . . .
C(3) C(2) C(7) C(12) -90.9(2) . . .
C(7) C(2) C(3) C(4) 177.6(2) . . .
C(2) C(3) C(4) C(5) -3.7(4) . . .
C(3) C(4) C(5) C(6) 1.3(4) . . .
C(4) C(5) C(6) C(1) 3.2(3) . . .
C(4) C(5) C(6) C(16) -171.9(2) . . .
C(1) C(6) C(16) C(17) -87.8(3) . . .
C(1) C(6) C(16) C(21) 101.7(2) . . .
C(5) C(6) C(16) C(17) 87.1(2) . . .
C(5) C(6) C(16) C(21) -83.4(3) . . .
Ru(1) C(7) C(8) C(9) 56.2(2) . . .
Ru(1) C(7) C(8) C(13) -128.5(2) . . .
Ru(1) C(7) C(12) C(11) -54.5(2) . . .
Ru(1) C(7) C(12) C(15) 124.4(2) . . .
C(2) C(7) C(8) Ru(1) 117.8(2) . . .
C(2) C(7) C(8) C(9) 174.0(2) . . .
C(2) C(7) C(8) C(13) -10.7(3) . . .
C(2) C(7) C(12) Ru(1) -118.8(2) . . .
C(2) C(7) C(12) C(11) -173.3(2) . . .
C(2) C(7) C(12) C(15) 5.6(4) . . .
C(8) C(7) C(12) Ru(1) 56.9(2) . . .
C(8) C(7) C(12) C(11) 2.4(4) . . .
C(8) C(7) C(12) C(15) -178.7(2) . . .
C(12) C(7) C(8) Ru(1) -57.8(2) . . .
C(12) C(7) C(8) C(9) -1.6(3) . . .
C(12) C(7) C(8) C(13) 173.7(2) . . .
Ru(1) C(8) C(9) C(10) 55.9(2) . . .
C(7) C(8) C(9) Ru(1) -54.9(2) . . .
C(7) C(8) C(9) C(10) 1.0(3) . . .
C(13) C(8) C(9) Ru(1) 129.7(2) . . .
C(13) C(8) C(9) C(10) -174.4(2) . . .
Ru(1) C(9) C(10) C(11) 52.7(2) . . .
Ru(1) C(9) C(10) C(14) -129.2(2) . . .
C(8) C(9) C(10) Ru(1) -53.8(2) . . .
C(8) C(9) C(10) C(11) -1.2(4) . . .
C(8) C(9) C(10) C(14) 177.0(2) . . .
Ru(1) C(10) C(11) C(12) 53.6(2) . . .
C(9) C(10) C(11) Ru(1) -51.6(2) . . .
C(9) C(10) C(11) C(12) 2.0(4) . . .
C(14) C(10) C(11) Ru(1) 130.3(2) . . .
C(14) C(10) C(11) C(12) -176.1(2) . . .
Ru(1) C(11) C(12) C(7) 52.6(2) . . .
Ru(1) C(11) C(12) C(15) -126.3(2) . . .
C(10) C(11) C(12) Ru(1) -55.2(2) . . .
C(10) C(11) C(12) C(7) -2.6(4) . . .
C(10) C(11) C(12) C(15) 178.4(2) . . .
C(6) C(16) C(17) C(18) -169.3(2) . . .
C(6) C(16) C(17) C(22) 10.0(3) . . .
C(6) C(16) C(21) C(20) 170.0(2) . . .
C(6) C(16) C(21) C(24) -9.4(3) . . .
C(17) C(16) C(21) C(20) -0.3(3) . . .
C(17) C(16) C(21) C(24) -179.7(2) . . .
C(21) C(16) C(17) C(18) 1.3(3) . . .
C(21) C(16) C(17) C(22) -179.4(2) . . .
C(16) C(17) C(18) C(19) -0.5(4) . . .
C(22) C(17) C(18) C(19) -179.8(2) . . .
C(17) C(18) C(19) C(20) -1.3(4) . . .
C(17) C(18) C(19) C(23) 178.2(2) . . .
C(18) C(19) C(20) C(21) 2.4(4) . . .
C(23) C(19) C(20) C(21) -177.2(2) . . .
C(19) C(20) C(21) C(16) -1.6(3) . . .
C(19) C(20) C(21) C(24) 177.8(2) . . .
Ge(1) C(25) C(26) C(27) -178.87(17) . . .
Ge(1) C(25) C(26) C(31) 0.4(3) . . .
Ge(1) C(25) C(30) C(29) 179.68(16) . . .
Ge(1) C(25) C(30) C(33) 2.2(2) . . .
C(26) C(25) C(30) C(29) 0.9(3) . . .
C(26) C(25) C(30) C(33) -176.62(19) . . .
C(30) C(25) C(26) C(27) -0.1(2) . . .
C(30) C(25) C(26) C(31) 179.1(2) . . .
C(25) C(26) C(27) C(28) -0.0(2) . . .
C(25) C(26) C(31) C(32) 115.4(3) . . .
C(27) C(26) C(31) C(32) -65.3(3) . . .
C(31) C(26) C(27) C(28) -179.3(2) . . .
C(26) C(27) C(28) C(29) -0.6(3) . . .
C(27) C(28) C(29) C(30) 1.4(3) . . .
C(28) C(29) C(30) C(25) -1.5(3) . . .
C(28) C(29) C(30) C(33) 176.0(2) . . .
C(25) C(30) C(33) C(34) -159.83(19) . . .
C(29) C(30) C(33) C(34) 22.6(2) . . .
P(1) C(35) C(36) C(37) -177.74(18) . . .
P(1) C(35) C(40) C(39) 176.55(17) . . .
C(36) C(35) C(40) C(39) -1.9(3) . . .
C(40) C(35) C(36) C(37) 0.8(3) . . .
C(35) C(36) C(37) C(38) 0.9(3) . . .
C(36) C(37) C(38) C(39) -1.5(3) . . .
C(37) C(38) C(39) C(40) 0.4(3) . . .
C(38) C(39) C(40) C(35) 1.3(3) . . .
P(1) C(41) C(42) C(43) -168.6(2) . . .
P(1) C(41) C(46) C(45) 167.0(2) . . .
C(42) C(41) C(46) C(45) -2.7(4) . . .
C(46) C(41) C(42) C(43) 1.6(4) . . .
C(41) C(42) C(43) C(44) 0.6(4) . . .
C(42) C(43) C(44) C(45) -1.7(4) . . .
C(43) C(44) C(45) C(46) 0.5(4) . . .
C(44) C(45) C(46) C(41) 1.6(4) . . .
P(1) C(47) C(48) C(49) 179.50(17) . . .
P(1) C(47) C(52) C(51) -178.61(16) . . .
C(48) C(47) C(52) C(51) -0.3(3) . . .
C(52) C(47) C(48) C(49) 1.2(3) . . .
C(47) C(48) C(49) C(50) -1.1(3) . . .
C(48) C(49) C(50) C(51) 0.0(3) . . .
C(49) C(50) C(51) C(52) 0.9(3) . . .
C(50) C(51) C(52) C(47) -0.8(3) . . .
C(54) C(53) C(56) C(55) -175(5) . 2_766 2_766
C(54) C(53) C(56) C(55) -172(6) . 2_766 .
C(56) C(53) C(54) C(55) 5(4) 2_766 . .
C(56) C(53) C(54) C(55) 4(4) 2_766 . 2_766
C(54) C(53) C(58) C(57) -0.5(17) . . .
C(54) C(53) C(58) C(55) -0.3(11) . . 2_766
C(58) C(53) C(54) C(55) 1(2) . . .
C(58) C(53) C(54) C(55) 0.3(12) . . 2_766
C(58) C(53) C(54) C(56) -4(6) . . 2_766
C(56) C(53) C(58) C(57) -1.3(14) 2_766 . .
C(56) C(53) C(58) C(55) -1.1(9) 2_766 . 2_766
C(58) C(53) C(56) C(55) 1.5(12) . 2_766 2_766
C(58) C(53) C(56) C(54) 176(5) . 2_766 .
C(58) C(53) C(56) C(55) 4(2) . 2_766 .
C(53) C(54) C(55) C(54) -1(3) . . 2_766
C(53) C(54) C(55) C(56) 0(2) . . .
C(53) C(54) C(55) C(55) -1(2) . . 2_766
C(53) C(54) C(55) C(56) -170(8) . . 2_766
C(53) C(54) C(55) C(57) 179.4(15) . . 2_766
C(53) C(54) C(55) C(58) 180.0(13) . . 2_766
C(53) C(54) C(55) C(54) 179(2) . 2_766 2_766
C(53) C(54) C(55) C(56) -177(3) . 2_766 2_766
C(53) C(54) C(55) C(55) 178.8(19) . 2_766 .
C(53) C(54) C(55) C(56) 173(4) . 2_766 .
C(53) C(54) C(55) C(57) -0.2(16) . 2_766 .
C(53) C(54) C(55) C(58) -0.2(8) . 2_766 .
C(53) C(54) C(56) C(55) 5(5) . 2_766 2_766
C(53) C(54) C(56) C(57) 176(2) . 2_766 2_766
C(53) C(54) C(56) C(55) 13(10) . 2_766 .
C(55) C(54) C(55) C(56) 5(2) . 2_766 2_766
C(55) C(54) C(55) C(56) -6(4) . 2_766 .
C(55) C(54) C(55) C(57) -179(2) . 2_766 .
C(55) C(54) C(55) C(58) -179.0(17) . 2_766 .
C(55) C(54) C(55) C(56) 1.8(14) 2_766 . .
C(55) C(54) C(55) C(56) -169(7) 2_766 . 2_766
C(55) C(54) C(55) C(57) -179.3(13) 2_766 . 2_766
C(55) C(54) C(55) C(58) -179(2) 2_766 . 2_766
C(55) C(54) C(56) C(53) -13(10) . 2_766 .
C(55) C(54) C(56) C(55) -8(5) . 2_766 2_766
C(55) C(54) C(56) C(57) 163(10) . 2_766 2_766
C(56) C(54) C(55) C(54) 169(7) 2_766 . 2_766
C(56) C(54) C(55) C(56) 171(6) 2_766 . .
C(56) C(54) C(55) C(55) 169(7) 2_766 . 2_766
C(56) C(54) C(55) C(57) -10(6) 2_766 . 2_766
C(56) C(54) C(55) C(58) -10(7) 2_766 . 2_766
C(55) C(54) C(56) C(53) -5(5) 2_766 2_766 .
C(55) C(54) C(56) C(57) 171(5) 2_766 2_766 2_766
C(55) C(54) C(56) C(55) 8(5) 2_766 2_766 .
C(56) C(54) C(55) C(54) -5(4) 2_766 2_766 2_766
C(56) C(54) C(55) C(55) -5(2) 2_766 2_766 .
C(56) C(54) C(55) C(56) -10(6) 2_766 2_766 .
C(56) C(54) C(55) C(57) 176(3) 2_766 2_766 .
C(56) C(54) C(55) C(58) 176(3) 2_766 2_766 .
C(54) C(55) C(55) C(56) -2.5(16) . 2_766 2_766
C(54) C(55) C(55) C(56) 177(2) . 2_766 .
C(54) C(55) C(55) C(58) 2(2) . 2_766 .
C(54) C(55) C(56) C(53) -179.3(15) . . 2_766
C(54) C(55) C(56) C(57) -3(2) . . .
C(54) C(55) C(56) C(54) -177(3) . . 2_766
C(54) C(55) C(56) C(55) -3(2) . . 2_766
C(54) C(55) C(56) C(53) 7(6) . 2_766 .
C(54) C(55) C(56) C(55) 11(7) . 2_766 2_766
C(54) C(55) C(56) C(57) -169(6) . 2_766 2_766
C(54) C(55) C(57) C(56) 2.5(15) . 2_766 2_766
C(54) C(55) C(57) C(58) 179.4(12) . 2_766 2_766
C(54) C(55) C(58) C(53) 179.0(19) . 2_766 2_766
C(54) C(55) C(58) C(57) -0.8(17) . 2_766 2_766
C(54) C(55) C(55) C(56) 177(2) 2_766 2_766 2_766
C(54) C(55) C(55) C(56) -2.5(16) 2_766 2_766 .
C(54) C(55) C(55) C(58) -178(3) 2_766 2_766 .
C(54) C(55) C(56) C(53) -3(2) 2_766 . 2_766
C(54) C(55) C(56) C(57) 174(3) 2_766 . .
C(54) C(55) C(56) C(55) 174(3) 2_766 . 2_766
C(54) C(55) C(56) C(53) -9(5) 2_766 2_766 .
C(54) C(55) C(56) C(55) -5(3) 2_766 2_766 2_766
C(54) C(55) C(56) C(57) 175(4) 2_766 2_766 2_766
C(54) C(55) C(56) C(54) -16(9) 2_766 2_766 .
C(54) C(55) C(57) C(56) -177(2) 2_766 2_766 2_766
C(54) C(55) C(57) C(58) 0.0(17) 2_766 2_766 2_766
C(54) C(55) C(58) C(53) -0.2(8) 2_766 2_766 2_766
C(54) C(55) C(58) C(57) -180.0(13) 2_766 2_766 2_766
C(55) C(55) C(56) C(53) -176(2) 2_766 . 2_766
C(55) C(55) C(56) C(57) 0.4(14) 2_766 . .
C(55) C(55) C(56) C(54) -174(3) 2_766 . 2_766
C(56) C(55) C(55) C(54) -177(2) . 2_766 .
C(56) C(55) C(55) C(54) 2.5(16) . 2_766 2_766
C(56) C(55) C(55) C(58) -176(3) . 2_766 .
C(55) C(55) C(56) C(53) -4(2) 2_766 2_766 .
C(55) C(55) C(56) C(57) 179.6(13) 2_766 2_766 2_766
C(55) C(55) C(56) C(54) -11(7) 2_766 2_766 .
C(56) C(55) C(55) C(54) 2.5(16) 2_766 2_766 .
C(56) C(55) C(55) C(54) -177(2) 2_766 2_766 2_766
C(56) C(55) C(55) C(58) 4(3) 2_766 2_766 .
C(55) C(55) C(58) C(53) 1(2) 2_766 2_766 2_766
C(55) C(55) C(58) C(57) -179(2) 2_766 2_766 2_766
C(58) C(55) C(55) C(54) 178(2) 2_766 2_766 .
C(58) C(55) C(55) C(54) -2(2) 2_766 2_766 2_766
C(58) C(55) C(55) C(56) 176(3) 2_766 2_766 2_766
C(58) C(55) C(55) C(56) -4(3) 2_766 2_766 .
C(56) C(55) C(56) C(53) -4(3) . 2_766 .
C(56) C(55) C(56) C(57) 180(2) . 2_766 2_766
C(56) C(55) C(56) C(54) -11(8) . 2_766 .
C(56) C(55) C(56) C(53) -176(2) 2_766 . 2_766
C(56) C(55) C(56) C(57) 0(2) 2_766 . .
C(56) C(55) C(56) C(54) -174(3) 2_766 . 2_766
C(56) C(55) C(57) C(58) -2(3) . 2_766 2_766
C(57) C(55) C(56) C(53) 3(2) 2_766 . 2_766
C(57) C(55) C(56) C(57) 179.6(19) 2_766 . .
C(57) C(55) C(56) C(54) 6(4) 2_766 . 2_766
C(57) C(55) C(56) C(55) 179(2) 2_766 . 2_766
C(56) C(55) C(58) C(53) -1.5(12) . 2_766 2_766
C(56) C(55) C(58) C(57) 178.8(15) . 2_766 2_766
C(58) C(55) C(56) C(53) 1.1(9) 2_766 . 2_766
C(58) C(55) C(56) C(57) 177.8(10) 2_766 . .
C(58) C(55) C(56) C(54) 4(3) 2_766 . 2_766
C(58) C(55) C(56) C(55) 177(2) 2_766 . 2_766
C(56) C(55) C(57) C(58) 176.9(15) 2_766 2_766 2_766
C(57) C(55) C(56) C(53) 176.4(15) 2_766 2_766 .
C(57) C(55) C(56) C(55) -179.6(13) 2_766 2_766 2_766
C(57) C(55) C(56) C(54) 169(6) 2_766 2_766 .
C(56) C(55) C(58) C(53) 176(2) 2_766 2_766 2_766
C(56) C(55) C(58) C(57) -3.4(17) 2_766 2_766 2_766
C(58) C(55) C(56) C(53) 178.9(10) 2_766 2_766 .
C(58) C(55) C(56) C(55) -177(2) 2_766 2_766 2_766
C(58) C(55) C(56) C(57) 2.4(12) 2_766 2_766 2_766
C(58) C(55) C(56) C(54) 172(6) 2_766 2_766 .
C(57) C(55) C(58) C(53) 179.8(7) 2_766 2_766 2_766
C(54) C(56) C(57) C(55) 170(6) 2_766 . 2_766
C(54) C(56) C(57) C(58) 174(4) 2_766 . .
C(55) C(56) C(57) C(55) -0.3(10) . . 2_766
C(55) C(56) C(57) C(58) 3.2(18) . . .
C(55) C(56) C(57) C(58) 3.6(18) 2_766 . .
C(55) C(57) C(58) C(53) 0.3(10) 2_766 . .
C(56) C(57) C(58) C(53) -1.8(15) . . .
C(56) C(57) C(58) C(55) -2.1(10) . . 2_766
